data_7121981
loop_
_publ_author_name
'Zabaleta, Nagore'
'Uria, Uxue'
'Reyes, Efraim'
'Carrillo, Luisa'
'Vicario, Jose L.'

_publ_section_title
;
 Ion-pairing catalysis in the enantioselective addition of hydrazones to
 N-acyldihydropyrrole derivatives.
;
_journal_issue 64
_journal_name_full 'Chemical communications (Cambridge, England)'
_journal_page_first 8905
_journal_page_last 8908
_journal_paper_doi 10.1039/c8cc05311a
_journal_volume 54
_journal_year 2018
_chemical_absolute_configuration ad
_chemical_compound_source 'synthesis as described'
_chemical_formula_moiety 'C22 H20 F6 N4 O1 S1'
_chemical_formula_sum 'C22 H20 F6 N4 O S'
_chemical_formula_weight 502.48
_space_group_crystal_system triclinic
_space_group_IT_number 1
_space_group_name_Hall 'P 1'
_space_group_name_H-M_alt 'P 1'
_symmetry_cell_setting triclinic
_symmetry_Int_Tables_number 1
_symmetry_space_group_name_Hall 'P 1'
_symmetry_space_group_name_H-M 'P 1'
_atom_sites_solution_hydrogens geom
_atom_sites_solution_primary dual
_audit_creation_date 2017-03-02T11:43:52-00:00
_audit_creation_method 'WinGX routine CIF_UPDATE'
_audit_update_record
;
2018-05-04 deposited with the CCDC.
2018-07-16 downloaded from the CCDC.
;
_cell_angle_alpha 92.8838(11)
_cell_angle_beta 91.5768(11)
_cell_angle_gamma 94.1281(11)
_cell_formula_units_Z 6
_cell_length_a 12.62193(18)
_cell_length_b 13.55916(19)
_cell_length_c 20.6596(3)
_cell_measurement_reflns_used 50753
_cell_measurement_temperature 149.99(10)
_cell_measurement_theta_max 74.025
_cell_measurement_theta_min 3.983
_cell_measurement_wavelength 1.54184
_cell_volume 3520.38(9)
_computing_cell_refinement 'CrysAlisPro 1.171.38.46 (Rigaku OD, 2015)'
_computing_data_collection 'CrysAlisPro 1.171.38.46 (Rigaku OD, 2015)'
_computing_data_reduction 'CrysAlisPro 1.171.38.46 (Rigaku OD, 2015)'
_computing_molecular_graphics 'Olex2 (Dolomanov et al., 2009)'
_computing_publication_material 'Olex2 (Dolomanov et al., 2009)'
_computing_structure_refinement 'ShelXL (Sheldrick, 2015)'
_computing_structure_solution 'ShelXT (Sheldrick, 2015)'
_diffrn_ambient_temperature 149.99(10)
_diffrn_detector 'CCD plate'
_diffrn_detector_area_resol_mean 5.2012
_diffrn_detector_type Atlas
_diffrn_measured_fraction_theta_full 1
_diffrn_measured_fraction_theta_max 0.998
_diffrn_measurement_details
;
List of Runs (angles in degrees, time in seconds):

  # Type    Start    End  Width  t~exp~   \w     \q     \k     \f   Frames
#--------------------------------------------------------------------------
  1  \w     -1.00  24.00   1.00    1.00    --   38.00  91.00  63.00   25
  2  \w     -1.00  24.00   1.00    1.00    --   38.00  92.00-126.85   25
  3  \w   -110.00 -11.00   1.00    1.00    --  -41.08 -57.00 120.00   99
  4  \w    -71.00  30.00   1.00    1.00    --  -41.08  57.00 -90.00  101
  5  \w   -115.00 -18.00   1.00    1.00    --  -41.08 -38.00-150.00   97
  6  \w     16.00  61.00   1.00    1.00    --   41.08  38.00 -60.00   45
  7  \w     66.00 116.00   1.00    1.00    --   41.08  38.00 -60.00   50
  8  \w     15.00  72.00   1.00    1.00    --   41.08  57.00  30.00   57
  9  \w      3.00  98.00   1.00    1.00    --   41.08-125.00  90.00   95
 10  \w     12.00  37.00   1.00    1.00    --   46.00  80.00 165.96   25
 11  \w     10.00  35.00   1.00    1.00    --   46.00  84.00 -95.80   25
 12  \w     15.00  40.00   1.00    1.00    --   50.00  82.00 106.29   25
 13  \w     19.00  44.00   1.00    1.00    --   54.00  81.00  62.27   25
 14  \w     19.00  44.00   1.00    1.00    --   54.00  81.00-152.53   25
 15  \w     19.00  44.00   1.00    1.00    --   54.00  81.00 -50.91   25
 16  \w     20.00  45.00   1.00    1.00    --   54.00  80.00 166.67   25
 17  \w     19.00  44.00   1.00    1.00    --   54.00  82.00   9.33   25
 18  \w     92.00 122.00   1.00    1.00    --   58.00  75.00 -19.32   30
 19  \w     27.00  54.00   1.00    1.00    --   58.00  75.00 -19.32   27
 20  \w     32.00  59.00   1.00    1.00    --   66.00  77.00-142.83   27
 21  \w     33.00  60.00   1.00    1.00    --   66.00  76.00-103.17   27
 22  \w    -59.00 -33.00   1.00    6.00    --  -66.00 -76.00  90.24   26
 23  \w    108.00 135.00   1.00    1.00    --   66.00  77.00-142.83   27
 24  \w     36.00  62.00   1.00    1.00    --   70.00  77.00  76.65   26
 25  \w     37.00  64.00   1.00    1.00    --   70.00  75.00 -82.19   27
 26  \w    -69.00 -42.00   1.00    6.00    --  -74.00 -74.00 -31.10   27
 27  \w    -68.00 -41.00   1.00    6.00    --  -74.00 -75.00  -3.69   27
 28  \w    -67.00 -41.00   1.00    6.00    --  -74.00 -72.00 118.25   26
 29  \w    -68.00 -41.00   1.00    6.00    --  -74.00 -74.00 148.14   27
 30  \w    -67.00 -40.00   1.00    6.00    --  -74.00 -77.00 -72.85   27
 31  \w    -75.00 -41.00   1.00    6.00    --  -74.00 -74.00  23.99   34
 32  \w    -71.00 -45.00   1.00    6.00    --  -78.00 -75.00  63.77   26
 33  \w    -77.00 -50.00   1.00    6.00    --  -83.00 -73.00-169.06   27
 34  \w    -91.00 -50.00   1.00    6.00    --  -83.00 -74.00  18.76   41
 35  \w    -76.00 -50.00   1.00    6.00    --  -83.00 -74.00-144.53   26
 36  \w    -76.00 -50.00   1.00    6.00    --  -83.00 -73.00 146.16   26
 37  \w   -158.00 -81.00   1.00    6.00    --  -83.00 -73.00 146.16   77
 38  \w    -75.00 -49.00   1.00    6.00    --  -83.00 -77.00  90.00   26
 39  \w    -85.00 -49.00   1.00    6.00    --  -83.00 -77.00  47.75   36
 40  \w    -76.00 -50.00   1.00    6.00    --  -83.00 -76.00 -96.66   26
 41  \w    -77.00 -50.00   1.00    6.00    --  -83.00 -77.00-120.00   27
 42  \w    -75.00 -49.00   1.00    6.00    --  -83.00 -77.00 -60.00   26
 43  \w    -74.00 -49.00   1.00    6.00    --  -83.00 -77.00-180.00   25
 44  \w   -156.00 -82.00   1.00    6.00    --  -83.00 -77.00-180.00   74
 45  \w    -75.00 -49.00   1.00    6.00    --  -83.00 -77.00  60.00   26
 46  \w    -75.00 -50.00   1.00    6.00    --  -83.00 -74.00 115.55   25
 47  \w   -161.00 -50.00   1.00    6.00    --  -83.00 -77.00   0.00  111
 48  \w    -74.00 -49.00   1.00    6.00    --  -83.00 -77.00 -30.00   25
 49  \w     58.00  86.00   1.00    6.00    --   90.00  71.00-163.23   28
 50  \w     38.00  64.00   1.00    6.00    --  108.36 -45.00 120.00   26
 51  \w     43.00  75.00   1.00    6.00    --  108.36 -45.00 -90.00   32
 52  \w     28.00  92.00   1.00    6.00    --  108.36 -94.00  60.00   64
 53  \w     37.00  65.00   1.00    6.00    --  108.36 -45.00  30.00   28
 54  \w     75.00 152.00   1.00    6.00    --  108.36  77.00  30.00   77
 55  \w     24.00 100.00   1.00    6.00    --  108.36 -94.00-120.00   76
 56  \w    107.00 150.00   1.00    6.00    --  108.36  77.00-120.00   43
 57  \w     75.00 102.00   1.00    6.00    --  108.36  77.00-120.00   27
 58  \w     38.00  63.00   1.00    6.00    --  108.36 -45.00-150.00   25
 59  \w     75.00 157.00   1.00    6.00    --  108.36  77.00  90.00   82
 60  \w     76.00 145.00   1.00    6.00    --  108.36  77.00   0.00   69
 61  \w     75.00 150.00   1.00    6.00    --  108.36  77.00-180.00   75
 62  \w     75.00 148.00   1.00    6.00    --  108.36  77.00 -60.00   73
 63  \w    110.00 157.00   1.00    6.00    --  108.36  77.00 -30.00   47
 64  \w     75.00 102.00   1.00    6.00    --  108.36  77.00 -30.00   27
 65  \w     38.00 122.00   1.00    6.00    --  108.36-125.00  60.00   84
 66  \w     76.00 155.00   1.00    6.00    --  108.36  77.00 120.00   79
 67  \w     45.00 115.00   1.00    6.00    --  108.36-125.00-120.00   70
 68  \w    114.00 149.00   1.00    6.00    --  108.36  77.00  60.00   35
 69  \w     75.00 102.00   1.00    6.00    --  108.36  77.00  60.00   27
 70  \w     83.00 110.00   1.00    6.00    --  108.36  61.00  90.00   27
 71  \w     34.00  76.00   1.00    6.00    --  108.36 -45.00  90.00   42
 72  \w     75.00 145.00   1.00    6.00    --  108.36  77.00 -90.00   70
 73  \w     81.00 108.00   1.00    6.00    --  108.36  61.00   0.00   27
 74  \w     28.00  97.00   1.00    6.00    --  108.36 -94.00 -60.00   69
 75  \w     82.00 109.00   1.00    6.00    --  108.36  61.00 -90.00   27
 76  \w     75.00 148.00   1.00    6.00    --  108.36  77.00 150.00   73
 77  \w     75.00 150.00   1.00    6.00    --  108.36  77.00-150.00   75
 78  \w     29.00 101.00   1.00    6.00    --  108.36 -94.00 120.00   72
 79  \w    119.00 155.00   1.00    6.00    --  108.36 125.00 120.00   36
;
_diffrn_measurement_device '\k-geometry diffractometer'
_diffrn_measurement_device_type 'Agilent SuperNova'
_diffrn_measurement_method '\w scans'
_diffrn_orient_matrix_UB_11 0.1141869
_diffrn_orient_matrix_UB_12 0.0418842
_diffrn_orient_matrix_UB_13 -0.0116991
_diffrn_orient_matrix_UB_21 0.0423555
_diffrn_orient_matrix_UB_22 -0.0995416
_diffrn_orient_matrix_UB_23 0.0170743
_diffrn_orient_matrix_UB_31 -0.0125195
_diffrn_orient_matrix_UB_32 -0.0367313
_diffrn_orient_matrix_UB_33 -0.0717752
_diffrn_radiation_monochromator 'Multilayer optics'
_diffrn_radiation_probe x-ray
_diffrn_radiation_source 'Nova (Cu) X-ray micro-source'
_diffrn_radiation_type CuK\a
_diffrn_radiation_wavelength 1.54184
_diffrn_reflns_av_R_equivalents 0.0426
_diffrn_reflns_av_unetI/netI 0.0555
_diffrn_reflns_Laue_measured_fraction_full 1
_diffrn_reflns_Laue_measured_fraction_max 0.998
_diffrn_reflns_limit_h_max 15
_diffrn_reflns_limit_h_min -15
_diffrn_reflns_limit_k_max 16
_diffrn_reflns_limit_k_min -16
_diffrn_reflns_limit_l_max 24
_diffrn_reflns_limit_l_min -25
_diffrn_reflns_number 72604
_diffrn_reflns_point_group_measured_fraction_max 0.966
_diffrn_reflns_theta_full 67.684
_diffrn_reflns_theta_max 69.999
_diffrn_reflns_theta_min 3.272
_diffrn_source 'micro-focus sealed X-ray tube'
_diffrn_source_current 0.8
_diffrn_source_power 0.04
_diffrn_source_voltage 50
_exptl_absorpt_coefficient_mu 1.866
_exptl_absorpt_correction_T_max 0.91
_exptl_absorpt_correction_T_min 0.494
_exptl_absorpt_correction_type analytical
_exptl_absorpt_process_details
;
        CrysAlisPro 1.171.38.46 (Rigaku Oxford Diffraction, 2015)
Analytical numeric absorption correction using a multifaceted crystal
                        model based on expressions derived by R.C. Clark & J.S.
        (Clark, R. C. & Reid, J. S. (1995). Acta Cryst. A51, 887-897)
        Empirical absorption correction using spherical harmonics,
 implemented in SCALE3 ABSPACK scaling algorithm.
;
_exptl_crystal_colour yellow
_exptl_crystal_density_diffrn 1.422
_exptl_crystal_density_method 'not measured'
_exptl_crystal_description plate
_exptl_crystal_F_000 1548
_exptl_crystal_size_max 0.699
_exptl_crystal_size_mid 0.186
_exptl_crystal_size_min 0.058
_refine_diff_density_max 0.413
_refine_diff_density_min -0.362
_refine_diff_density_rms 0.046
_refine_ls_abs_structure_details
;
The Friedel pair coverage of the experiment is almost complete (93%).
Analysis of the absolute structure using likelihood methods
(Hooft, Straver & Spek, 2008) was performed using PLATON (Spek, 2011).
 The results indicated that the absolute structure had been correctly
 assigned. The method calculated that the probability that the structure 
is inverted is smaller than 10-99. The absolute structure parameter y 
(Hooft, Straver & Spek, 2008) was calculated using PLATON (Spek,
2010). The resulting value was y=0.006(6), which together with Flack parameter 
value, indicate that the absolute structure has sureley been determined 
correctly.

Flack, H. D. (1983), Acta Cryst. A39, 876-881
Flack & G. Bernardinelli, Acta Cryst. 1999, A55, 908-915; 
H. D. Flack & G. Bernardinelli, J. Appl. Cryst. 2000, 33, 1143-1148.

R. W. W. Hooft, L. H. Straver & A. L. Spek, J. Appl. Cryst. 2008, 41, 96-103
A. L. Spek (2010) PLATON, Utrecht, The Netherlands; 
A. L. Spek, J. Appl. Cryst. 2003, 36, 7-13
A. L. Thompson & D. J. Watkin, Tetrahedron: Asymmetry 2009, 20, 712--717

;
_refine_ls_abs_structure_Flack -0.013(13)
_refine_ls_extinction_method none
_refine_ls_goodness_of_fit_ref 1.066
_refine_ls_hydrogen_treatment constr
_refine_ls_matrix_type full
_refine_ls_number_parameters 2075
_refine_ls_number_reflns 25823
_refine_ls_number_restraints 363
_refine_ls_restrained_S_all 1.115
_refine_ls_R_factor_all 0.0567
_refine_ls_R_factor_gt 0.055
_refine_ls_shift/su_max 0.001
_refine_ls_shift/su_mean 0
_refine_ls_structure_factor_coef Fsqd
_refine_ls_weighting_details 'w=1/[\s^2^(Fo^2^)+(0.1080P)^2^+1.0297P] where P=(Fo^2^+2Fc^2^)/3'
_refine_ls_weighting_scheme calc
_refine_ls_wR_factor_gt 0.1507
_refine_ls_wR_factor_ref 0.1532
_reflns_number_gt 24814
_reflns_number_total 25823
_reflns_threshold_expression 'I > 2\s(I)'
_cod_data_source_file c8cc05311a2.cif
_cod_data_source_block a20160356_nz906re
_cod_depositor_comments 'Adding full bibliography for 7121981--7121982.cif.'
_cod_original_cell_volume 3520.38(8)
_cod_database_code 7121981

loop_
_space_group_symop_operation_xyz
'x, y, z'

loop_
_atom_site_label
_atom_site_type_symbol
_atom_site_fract_x
_atom_site_fract_y
_atom_site_fract_z
_atom_site_U_iso_or_equiv
_atom_site_adp_type
_atom_site_occupancy
_atom_site_calc_flag
_atom_site_disorder_assembly
_atom_site_disorder_group
S1A S 1.29618(9) 0.87920(8) -0.07852(6) 0.0380(2) Uani 1 d . .
F10A F 1.1100(3) 0.8889(3) 0.2370(2) 0.0602(9) Uani 1 d . .
F11A F 1.1321(4) 0.7339(3) 0.23737(19) 0.0645(10) Uani 1 d . .
F12A F 1.2434(3) 0.8386(4) 0.28730(18) 0.0737(12) Uani 1 d . .
O1A O 1.1075(4) 0.9497(3) -0.2561(2) 0.0529(10) Uani 1 d . .
N1A N 1.1895(3) 0.7073(3) -0.1066(2) 0.0340(8) Uani 1 d . .
N2A N 1.2208(3) 0.7412(3) 0.0023(2) 0.0336(8) Uani 1 d . .
H2A H 1.183123 0.685026 0.007308 0.04 Uiso 1 calc . .
N3A N 1.0335(3) 0.8049(3) -0.1691(2) 0.0370(8) Uani 1 d . .
N4A N 0.9649(3) 0.8719(3) -0.1813(2) 0.0382(9) Uani 1 d . .
H4A H 0.981776 0.919706 -0.207205 0.046 Uiso 1 calc . .
C1A C 1.1975(4) 0.7286(4) -0.1763(2) 0.0390(10) Uani 1 d . .
H1A H 1.273087 0.748473 -0.185864 0.047 Uiso 1 calc . .
C2A C 1.1650(5) 0.6281(4) -0.2100(3) 0.0479(12) Uani 1 d . .
H2AA H 1.130509 0.635936 -0.252894 0.057 Uiso 1 calc . .
H2AB H 1.227481 0.588885 -0.21606 0.057 Uiso 1 calc . .
C3A C 1.0876(5) 0.5786(4) -0.1649(3) 0.0491(12) Uani 1 d . .
H3AA H 1.085033 0.505615 -0.171614 0.059 Uiso 1 calc . .
H3AB H 1.015181 0.600493 -0.171991 0.059 Uiso 1 calc . .
C4A C 1.1315(4) 0.6117(4) -0.0973(3) 0.0412(11) Uani 1 d . .
H4AA H 1.073275 0.61935 -0.066649 0.049 Uiso 1 calc . .
H4AB H 1.179583 0.563689 -0.080607 0.049 Uiso 1 calc . .
C5A C 1.2321(4) 0.7698(3) -0.0605(2) 0.0327(9) Uani 1 d . .
C6A C 1.2632(4) 0.7926(3) 0.0593(2) 0.0335(9) Uani 1 d . .
C7A C 1.3620(4) 0.8450(4) 0.0622(3) 0.0439(12) Uani 1 d . .
H7A H 1.403641 0.847964 0.024682 0.053 Uiso 1 calc . .
C8A C 1.3996(5) 0.8925(5) 0.1195(3) 0.0534(14) Uani 1 d . .
C9A C 1.3418(5) 0.8864(4) 0.1760(3) 0.0484(12) Uani 1 d . .
H9A H 1.36833 0.919638 0.215345 0.058 Uiso 1 calc . .
C10A C 1.2454(4) 0.8310(3) 0.1736(2) 0.0366(10) Uani 1 d . .
C11A C 1.2049(4) 0.7849(3) 0.1154(2) 0.0318(9) Uani 1 d . .
H11A H 1.137792 0.748185 0.113939 0.038 Uiso 1 calc . .
C12A C 1.5036(6) 0.9509(6) 0.1229(3) 0.080(3) Uani 1 d . .
C13A C 1.1828(4) 0.8228(4) 0.2332(3) 0.0429(11) Uani 1 d . .
C14A C 1.1278(4) 0.8103(4) -0.1942(2) 0.0358(10) Uani 1 d . .
C15A C 1.1662(5) 0.8870(4) -0.2380(3) 0.0443(12) Uani 1 d . .
C16A C 1.2788(5) 0.8906(6) -0.2591(3) 0.0590(16) Uani 1 d . .
H16A H 1.289143 0.939852 -0.291963 0.089 Uiso 1 calc . .
H16B H 1.294245 0.825383 -0.277591 0.089 Uiso 1 calc . .
H16C H 1.326816 0.908935 -0.221698 0.089 Uiso 1 calc . .
C17A C 0.8659(4) 0.8659(4) -0.1526(3) 0.0390(10) Uani 1 d . .
C18A C 0.8039(5) 0.9465(4) -0.1582(3) 0.0466(12) Uani 1 d . .
H18A H 0.829654 1.002919 -0.18007 0.056 Uiso 1 calc . .
C19A C 0.7054(5) 0.9431(5) -0.1318(4) 0.0558(15) Uani 1 d . .
H19A H 0.662868 0.99766 -0.135928 0.067 Uiso 1 calc . .
C20A C 0.6666(5) 0.8626(5) -0.0995(4) 0.0570(15) Uani 1 d . .
H20A H 0.598589 0.861822 -0.080912 0.068 Uiso 1 calc . .
C21A C 0.7282(5) 0.7824(4) -0.0944(3) 0.0493(13) Uani 1 d . .
H21A H 0.701104 0.725889 -0.073123 0.059 Uiso 1 calc . .
C22A C 0.8282(4) 0.7836(4) -0.1199(3) 0.0419(11) Uani 1 d . .
H22A H 0.8707 0.729192 -0.115133 0.05 Uiso 1 calc . .
F1A F 1.5006(15) 1.0435(11) 0.1524(13) 0.090(5) Uani 0.3333 d A 1
F4A F 1.5456(12) 0.9669(15) 0.0641(6) 0.063(3) Uani 0.3333 d A 1
F7A F 1.5791(8) 0.9048(10) 0.1570(8) 0.056(3) Uani 0.3333 d A 1
F3A F 1.5114(15) 1.0157(15) 0.0753(9) 0.079(4) Uani 0.3333 d A 2
F6A F 1.5860(14) 0.8908(15) 0.1148(16) 0.114(6) Uani 0.3333 d A 2
F9A F 1.5181(14) 1.0120(14) 0.1788(7) 0.076(4) Uani 0.3333 d A 2
F2A F 1.4910(14) 1.0461(13) 0.1083(13) 0.088(4) Uani 0.3333 d A 3
F5A F 1.5684(12) 0.9197(15) 0.0724(9) 0.076(4) Uani 0.3333 d A 3
F8A F 1.5572(12) 0.9508(15) 0.1754(8) 0.072(4) Uani 0.3333 d A 3
S1F S -0.03302(8) 0.17739(8) 0.90841(6) 0.0327(2) Uani 1 d . .
O1F O -0.1810(3) 0.2664(3) 1.1000(2) 0.0477(9) Uani 1 d . .
N1F N -0.0117(3) 0.0207(3) 0.97730(19) 0.0321(8) Uani 1 d . .
N2F N 0.1269(3) 0.0560(3) 0.9119(2) 0.0329(8) Uani 1 d . .
H2F H 0.148122 -0.00115 0.923508 0.039 Uiso 1 calc . .
N3F N -0.0170(3) 0.1343(3) 1.09197(19) 0.0341(8) Uani 1 d . .
N4F N 0.0015(3) 0.2087(3) 1.1359(2) 0.0371(8) Uani 1 d . .
H4F H -0.043426 0.255246 1.139608 0.044 Uiso 1 calc . .
C1F C -0.1139(4) 0.0383(4) 1.0075(2) 0.0354(10) Uani 1 d . .
H1F H -0.168921 0.048139 0.973101 0.043 Uiso 1 calc . .
C2F C -0.1406(4) -0.0604(4) 1.0395(3) 0.0444(12) Uani 1 d . .
H2FA H -0.182544 -0.049798 1.078769 0.053 Uiso 1 calc . .
H2FB H -0.181588 -0.108319 1.008997 0.053 Uiso 1 calc . .
C3F C -0.0327(4) -0.0974(4) 1.0572(3) 0.0456(12) Uani 1 d . .
H3FA H -0.037914 -0.170281 1.059823 0.055 Uiso 1 calc . .
H3FB H -0.004623 -0.066569 1.0992 0.055 Uiso 1 calc . .
C4F C 0.0377(4) -0.0658(4) 1.0018(3) 0.0400(11) Uani 1 d . .
H4FA H 0.111571 -0.047624 1.017807 0.048 Uiso 1 calc . .
H4FB H 0.038306 -0.119485 0.967567 0.048 Uiso 1 calc . .
C5F C 0.0307(3) 0.0802(3) 0.9335(2) 0.0299(8) Uani 1 d . .
C6F C 0.1968(4) 0.1121(3) 0.8731(2) 0.0304(9) Uani 1 d . .
C7F C 0.3041(4) 0.1173(3) 0.8913(2) 0.0343(9) Uani 1 d . .
H7F H 0.326542 0.08625 0.929024 0.041 Uiso 1 calc . .
C8F C 0.3785(4) 0.1678(4) 0.8546(3) 0.0421(11) Uani 1 d . .
C9F C 0.3467(5) 0.2151(4) 0.8007(3) 0.0467(12) Uani 1 d . .
H9F H 0.397397 0.250616 0.775894 0.056 Uiso 1 calc . .
C10F C 0.2401(4) 0.2102(4) 0.7833(3) 0.0406(11) Uani 1 d . .
C11F C 0.1640(4) 0.1570(3) 0.8181(2) 0.0344(9) Uani 1 d . .
H11F H 0.091341 0.151767 0.804305 0.041 Uiso 1 calc . .
C12F C 0.4942(5) 0.1748(5) 0.8762(4) 0.0608(17) Uani 1 d . .
C13F C 0.2031(6) 0.2630(5) 0.7258(3) 0.0546(14) Uani 1 d . .
C14F C -0.1034(4) 0.1270(3) 1.0550(2) 0.0321(9) Uani 1 d . .
C15F C -0.1881(4) 0.1966(4) 1.0599(3) 0.0401(11) Uani 1 d . .
C16F C -0.2841(5) 0.1803(5) 1.0146(4) 0.0585(15) Uani 1 d . .
H16D H -0.336699 0.226991 1.027009 0.088 Uiso 1 calc . .
H16E H -0.315353 0.112358 1.017228 0.088 Uiso 1 calc . .
H16F H -0.262805 0.190893 0.970077 0.088 Uiso 1 calc . .
C17F C 0.0928(4) 0.2132(4) 1.1762(2) 0.0391(10) Uani 1 d . .
C18F C 0.1185(5) 0.2991(5) 1.2141(3) 0.0479(13) Uani 1 d . .
H18F H 0.075748 0.353804 1.211731 0.057 Uiso 1 calc . .
C19F C 0.2076(6) 0.3047(6) 1.2557(3) 0.0619(19) Uani 1 d . .
H19F H 0.224611 0.363068 1.282387 0.074 Uiso 1 calc . .
C20F C 0.2713(5) 0.2268(6) 1.2587(3) 0.0578(17) Uani 1 d . .
H20F H 0.332357 0.231758 1.286959 0.069 Uiso 1 calc . .
C21F C 0.2461(5) 0.1422(5) 1.2208(3) 0.0552(15) Uani 1 d . .
H21F H 0.29032 0.088615 1.223104 0.066 Uiso 1 calc . .
C22F C 0.1571(4) 0.1331(4) 1.1790(3) 0.0431(11) Uani 1 d . .
H22F H 0.140186 0.074027 1.152982 0.052 Uiso 1 calc . .
F7F F 0.185(5) 0.347(4) 0.737(3) 0.095(17) Uani 0.19(3) d B 1
F11F F 0.257(3) 0.246(4) 0.6693(18) 0.091(11) Uani 0.19(3) d B 1
F9F F 0.103(3) 0.215(3) 0.692(2) 0.054(8) Uani 0.19(3) d B 1
F6F F 0.5250(4) 0.2647(4) 0.9051(4) 0.078(2) Uani 0.852(16) d C 1
F2F F 0.5166(4) 0.1097(7) 0.9202(4) 0.0713(18) Uani 0.852(16) d C 1
F4F F 0.5582(4) 0.1613(7) 0.8287(3) 0.083(2) Uani 0.852(16) d C 1
F8F F 0.1511(8) 0.3432(6) 0.7445(4) 0.0604(18) Uani 0.81(3) d B 2
F10F F 0.1406(12) 0.2071(8) 0.6874(5) 0.079(3) Uani 0.81(3) d B 2
F12F F 0.2858(6) 0.2990(7) 0.6923(4) 0.075(3) Uani 0.81(3) d B 2
F5F F 0.539(3) 0.254(3) 0.857(3) 0.091(13) Uani 0.148(16) d C 2
F1F F 0.510(4) 0.156(4) 0.930(2) 0.076(12) Uani 0.148(16) d C 2
F3F F 0.530(3) 0.096(3) 0.8215(19) 0.079(11) Uani 0.148(16) d C 2
S1C S -0.11314(8) 0.47403(8) 0.57933(5) 0.0327(2) Uani 1 d . .
O1C O -0.4779(3) 0.3487(3) 0.53254(18) 0.0398(7) Uani 1 d . .
N1C N -0.2116(3) 0.6169(3) 0.52444(19) 0.0311(7) Uani 1 d . .
N2C N -0.0375(3) 0.6109(3) 0.49861(19) 0.0321(8) Uani 1 d . .
H2C H -0.049912 0.66163 0.47528 0.038 Uiso 1 calc . .
N3C N -0.3669(3) 0.4911(3) 0.45917(19) 0.0325(8) Uani 1 d . .
N4C N -0.4178(3) 0.4162(3) 0.4239(2) 0.0344(8) Uani 1 d . .
H4C H -0.452268 0.367979 0.443339 0.041 Uiso 1 calc . .
C1C C -0.3100(3) 0.5844(3) 0.5564(2) 0.0319(9) Uani 1 d . .
H1C H -0.29359 0.5711 0.602594 0.038 Uiso 1 calc . .
C2C C -0.3742(4) 0.6757(4) 0.5534(3) 0.0408(11) Uani 1 d . .
H2CA H -0.451467 0.656512 0.552425 0.049 Uiso 1 calc . .
H2CB H -0.356484 0.722213 0.591238 0.049 Uiso 1 calc . .
C3C C -0.3417(4) 0.7221(4) 0.4907(3) 0.0425(11) Uani 1 d . .
H3CA H -0.352658 0.793794 0.492565 0.051 Uiso 1 calc . .
H3CB H -0.38285 0.689587 0.453024 0.051 Uiso 1 calc . .
C4C C -0.2237(4) 0.7047(4) 0.4865(3) 0.0385(10) Uani 1 d . .
H4CA H -0.20408 0.691835 0.440918 0.046 Uiso 1 calc . .
H4CB H -0.178871 0.762469 0.505395 0.046 Uiso 1 calc . .
C5C C -0.1212(3) 0.5721(3) 0.5320(2) 0.0292(8) Uani 1 d . .
C6C C 0.0669(4) 0.5791(3) 0.4971(2) 0.0300(9) Uani 1 d . .
C7C C 0.1162(4) 0.5803(3) 0.4374(2) 0.0352(9) Uani 1 d . .
H7C H 0.078005 0.596342 0.399495 0.042 Uiso 1 calc . .
C8C C 0.2219(4) 0.5577(3) 0.4340(3) 0.0397(11) Uani 1 d . .
C9C C 0.2784(4) 0.5336(4) 0.4882(3) 0.0411(11) Uani 1 d . .
H9C H 0.350054 0.517233 0.485218 0.049 Uiso 1 calc . .
C10C C 0.2286(4) 0.5337(3) 0.5473(3) 0.0366(10) Uani 1 d . .
C11C C 0.1231(4) 0.5561(3) 0.5525(2) 0.0316(9) Uani 1 d . .
H11C H 0.090034 0.555574 0.593295 0.038 Uiso 1 calc . .
C12C C 0.2751(5) 0.5624(4) 0.3707(3) 0.0595(17) Uani 1 d . .
C13C C 0.2920(4) 0.5137(4) 0.6059(3) 0.0491(13) Uani 1 d . .
C14C C -0.3666(3) 0.4932(3) 0.5223(2) 0.0297(8) Uani 1 d . .
C15C C -0.4226(3) 0.4178(3) 0.5605(2) 0.0316(9) Uani 1 d . .
C16C C -0.4092(4) 0.4231(4) 0.6327(2) 0.0403(10) Uani 1 d . .
H16G H -0.434018 0.485486 0.65037 0.06 Uiso 1 calc . .
H16H H -0.333976 0.419774 0.644845 0.06 Uiso 1 calc . .
H16I H -0.450862 0.367373 0.650382 0.06 Uiso 1 calc . .
C17C C -0.4165(3) 0.4141(4) 0.3565(2) 0.0339(9) Uani 1 d . .
C18C C -0.4492(4) 0.3245(4) 0.3226(3) 0.0415(11) Uani 1 d . .
H18C H -0.471073 0.268103 0.345681 0.05 Uiso 1 calc . .
C19C C -0.4495(4) 0.3181(5) 0.2559(3) 0.0502(13) Uani 1 d . .
H19C H -0.471104 0.257019 0.233174 0.06 Uiso 1 calc . .
C20C C -0.4183(4) 0.4005(5) 0.2216(3) 0.0501(13) Uani 1 d . .
H20C H -0.418648 0.395924 0.175568 0.06 Uiso 1 calc . .
C21C C -0.3872(5) 0.4882(5) 0.2549(3) 0.0481(12) Uani 1 d . .
H21C H -0.366165 0.544413 0.2314 0.058 Uiso 1 calc . .
C22C C -0.3855(4) 0.4971(4) 0.3225(3) 0.0424(11) Uani 1 d . .
H22C H -0.363772 0.558405 0.344911 0.051 Uiso 1 calc . .
F1C F 0.1987(7) 0.5372(9) 0.3189(4) 0.058(2) Uani 0.588(19) d D 1
F3C F 0.3039(10) 0.6551(6) 0.3566(4) 0.080(3) Uani 0.588(19) d D 1
F5C F 0.3479(9) 0.5038(10) 0.3588(6) 0.065(3) Uani 0.588(19) d D 1
F8C F 0.2409(14) 0.5186(17) 0.6615(7) 0.046(3) Uani 0.58(5) d E 1
F10C F 0.3811(9) 0.5733(13) 0.6130(8) 0.060(4) Uani 0.58(5) d E 1
F12C F 0.3269(19) 0.4215(11) 0.5965(11) 0.065(4) Uani 0.58(5) d E 1
F2C F 0.2199(12) 0.5783(13) 0.3204(6) 0.069(4) Uani 0.412(19) d D 2
F4C F 0.3677(12) 0.6276(10) 0.3783(7) 0.083(4) Uani 0.412(19) d D 2
F6C F 0.3273(10) 0.4748(8) 0.3619(7) 0.042(3) Uani 0.412(19) d D 2
F7C F 0.228(2) 0.4929(19) 0.6560(11) 0.049(5) Uani 0.42(5) d E 2
F9C F 0.3578(17) 0.5980(12) 0.6285(10) 0.065(4) Uani 0.42(5) d E 2
F11C F 0.3527(18) 0.4367(15) 0.6049(15) 0.061(5) Uani 0.42(5) d E 2
S1D S -0.29376(9) 0.11548(8) 0.41817(6) 0.0345(2) Uani 1 d . .
F00I F -0.2037(3) 0.1846(3) 0.78307(16) 0.0623(10) Uani 1 d . .
F00O F -0.0841(3) 0.2676(3) 0.73236(19) 0.0654(10) Uani 1 d . .
F007 F -0.0942(3) 0.1093(3) 0.72517(17) 0.0530(8) Uani 1 d . .
O1D O -0.0571(3) 0.0306(2) 0.25211(17) 0.0372(7) Uani 1 d . .
N1D N -0.1828(3) 0.2823(3) 0.39473(18) 0.0285(7) Uani 1 d . .
N2D N -0.2197(3) 0.2649(3) 0.50159(19) 0.0304(7) Uani 1 d . .
H2D H -0.18642 0.324038 0.507601 0.036 Uiso 1 calc . .
N3D N -0.0156(3) 0.1824(3) 0.35203(18) 0.0300(7) Uani 1 d . .
N4D N 0.0604(3) 0.1198(3) 0.34648(19) 0.0302(7) Uani 1 d . .
H4D H 0.050868 0.066672 0.320158 0.036 Uiso 1 calc . .
C1D C -0.1810(3) 0.2485(3) 0.3261(2) 0.0299(9) Uani 1 d . .
H1D H -0.253619 0.221142 0.310886 0.036 Uiso 1 calc . .
C2D C -0.1516(4) 0.3454(4) 0.2928(2) 0.0350(9) Uani 1 d . .
H2DA H -0.114666 0.332333 0.251971 0.042 Uiso 1 calc . .
H2DB H -0.21564 0.380895 0.283284 0.042 Uiso 1 calc . .
C3D C -0.0778(4) 0.4047(4) 0.3429(2) 0.0366(10) Uani 1 d . .
H3DA H -0.004212 0.384359 0.34016 0.044 Uiso 1 calc . .
H3DB H -0.077424 0.476598 0.336376 0.044 Uiso 1 calc . .
C4D C -0.1247(4) 0.3800(3) 0.4081(2) 0.0329(9) Uani 1 d . .
H4DA H -0.067927 0.376447 0.44178 0.039 Uiso 1 calc . .
H4DB H -0.173484 0.430052 0.422701 0.039 Uiso 1 calc . .
C5D C -0.2292(3) 0.2268(3) 0.4394(2) 0.0275(8) Uani 1 d . .
C6D C -0.2574(3) 0.2199(3) 0.5579(2) 0.0296(8) Uani 1 d . .
C7D C -0.1908(4) 0.2257(3) 0.6127(2) 0.0311(9) Uani 1 d . .
H7D H -0.120667 0.25588 0.611315 0.037 Uiso 1 calc . .
C8D C -0.2274(4) 0.1873(3) 0.6697(2) 0.0341(9) Uani 1 d . .
C9D C -0.3287(4) 0.1439(4) 0.6736(2) 0.0392(10) Uani 1 d . .
H9D H -0.352789 0.118262 0.712995 0.047 Uiso 1 calc . .
C10D C -0.3951(4) 0.1384(4) 0.6186(3) 0.0399(10) Uani 1 d . .
C11D C -0.3602(4) 0.1756(4) 0.5606(2) 0.0346(9) Uani 1 d . .
H11D H -0.406179 0.170762 0.523199 0.042 Uiso 1 calc . .
C12D C -0.1525(4) 0.1881(4) 0.7275(3) 0.0416(11) Uani 1 d . .
C13D C -0.5057(5) 0.0967(4) 0.6214(3) 0.0545(14) Uani 1 d . .
C14D C -0.1018(3) 0.1707(3) 0.3149(2) 0.0281(8) Uani 1 d . .
C15D C -0.1230(4) 0.0911(3) 0.2639(2) 0.0314(9) Uani 1 d . .
C16D C -0.2273(4) 0.0852(4) 0.2262(3) 0.0440(11) Uani 1 d . .
H16J H -0.233611 0.146426 0.203622 0.066 Uiso 1 calc . .
H16K H -0.285928 0.076557 0.256087 0.066 Uiso 1 calc . .
H16L H -0.230384 0.028785 0.194509 0.066 Uiso 1 calc . .
C17D C 0.1558(3) 0.1390(3) 0.3828(2) 0.0318(9) Uani 1 d . .
C18D C 0.2289(4) 0.0670(4) 0.3807(2) 0.0375(10) Uani 1 d . .
H18D H 0.211887 0.005438 0.357381 0.045 Uiso 1 calc . .
C19D C 0.3268(4) 0.0856(5) 0.4129(3) 0.0461(12) Uani 1 d . .
H19D H 0.376841 0.036497 0.411425 0.055 Uiso 1 calc . .
C20D C 0.3521(4) 0.1744(4) 0.4469(3) 0.0476(13) Uani 1 d . .
H20D H 0.419851 0.187122 0.46802 0.057 Uiso 1 calc . .
C21D C 0.2784(4) 0.2452(4) 0.4503(3) 0.0441(12) Uani 1 d . .
H21D H 0.295285 0.305792 0.474726 0.053 Uiso 1 calc . .
C22D C 0.1798(4) 0.2286(4) 0.4182(3) 0.0366(10) Uani 1 d . .
H22D H 0.129593 0.277558 0.4203 0.044 Uiso 1 calc . .
F212 F -0.5804(9) 0.1579(14) 0.6062(14) 0.085(4) Uani 0.57(5) d F 1
F213 F -0.5257(16) 0.0216(16) 0.5764(11) 0.087(5) Uani 0.57(5) d F 1
F214 F -0.5274(13) 0.0608(17) 0.6791(6) 0.070(4) Uani 0.57(5) d F 1
F215 F -0.5717(13) 0.1698(11) 0.6357(16) 0.072(5) Uani 0.43(5) d F 2
F216 F -0.5460(16) 0.0527(19) 0.5657(6) 0.067(5) Uani 0.43(5) d F 2
F217 F -0.5213(17) 0.025(2) 0.6641(14) 0.077(6) Uani 0.43(5) d F 2
S1B S 1.03220(9) 0.80556(8) 0.41161(6) 0.0350(2) Uani 1 d . .
F7B F 0.4918(3) 0.8200(4) 0.3871(2) 0.0835(15) Uani 1 d . .
F8B F 0.4627(3) 0.7733(3) 0.2868(2) 0.0682(11) Uani 1 d . .
F9B F 0.4895(3) 0.9265(3) 0.3153(2) 0.0680(10) Uani 1 d . .
O1B O 1.1468(4) 0.7487(3) 0.6306(2) 0.0542(10) Uani 1 d . .
N1B N 1.0142(3) 0.9727(3) 0.48117(18) 0.0281(7) Uani 1 d . .
N2B N 0.8810(3) 0.9358(3) 0.40520(19) 0.0322(8) Uani 1 d . .
H2B H 0.859661 0.993778 0.41805 0.039 Uiso 1 calc . .
N3B N 0.9871(3) 0.8697(3) 0.58942(19) 0.0372(9) Uani 1 d . .
N4B N 0.9540(4) 0.8055(3) 0.6327(2) 0.0449(10) Uani 1 d . .
H4B H 0.996222 0.761305 0.646188 0.054 Uiso 1 calc . .
C1B C 1.1093(4) 0.9519(3) 0.5196(2) 0.0315(9) Uani 1 d . .
H1B H 1.166481 0.931176 0.490389 0.038 Uiso 1 calc . .
C2B C 1.1416(4) 1.0539(3) 0.5537(2) 0.0353(9) Uani 1 d . .
H2BA H 1.179726 1.046582 0.595533 0.042 Uiso 1 calc . .
H2BB H 1.187612 1.095172 0.526048 0.042 Uiso 1 calc . .
C3B C 1.0358(4) 1.0993(4) 0.5643(2) 0.0369(10) Uani 1 d . .
H3BA H 1.003271 1.076272 0.604479 0.044 Uiso 1 calc . .
H3BB H 1.045609 1.17247 0.567446 0.044 Uiso 1 calc . .
C4B C 0.9669(4) 1.0631(3) 0.5048(2) 0.0315(9) Uani 1 d . .
H4BA H 0.892127 1.048473 0.516567 0.038 Uiso 1 calc . .
H4BB H 0.969325 1.113229 0.471484 0.038 Uiso 1 calc . .
C5B C 0.9729(3) 0.9096(3) 0.4337(2) 0.0294(8) Uani 1 d . .
C6B C 0.8157(4) 0.8802(3) 0.3571(2) 0.0322(9) Uani 1 d . .
C7B C 0.8559(4) 0.8340(4) 0.3031(2) 0.0383(10) Uani 1 d . .
H7B H 0.930392 0.835681 0.29719 0.046 Uiso 1 calc . .
C8B C 0.7846(5) 0.7846(4) 0.2571(3) 0.0446(12) Uani 1 d . .
C9B C 0.6756(5) 0.7829(4) 0.2644(3) 0.0459(12) Uani 1 d . .
H9B H 0.62799 0.748952 0.233022 0.055 Uiso 1 calc . .
C10B C 0.6380(4) 0.8311(4) 0.3178(3) 0.0412(11) Uani 1 d . .
C11B C 0.7072(4) 0.8793(3) 0.3649(2) 0.0357(10) Uani 1 d . .
H11B H 0.679928 0.911294 0.402212 0.043 Uiso 1 calc . .
C12B C 0.8275(5) 0.7329(5) 0.1998(3) 0.0612(17) Uani 1 d . .
C13B C 0.5207(5) 0.8359(5) 0.3269(3) 0.0515(13) Uani 1 d . .
C14B C 1.0828(4) 0.8725(3) 0.5678(2) 0.0371(10) Uani 1 d . .
C15B C 1.1645(5) 0.8085(4) 0.5881(3) 0.0443(12) Uani 1 d . .
C16B C 1.2705(5) 0.8160(5) 0.5568(4) 0.0595(15) Uani 1 d . .
H16M H 1.317414 0.770851 0.576772 0.089 Uiso 1 calc . .
H16N H 1.302256 0.884095 0.562831 0.089 Uiso 1 calc . .
H16O H 1.261037 0.798079 0.510345 0.089 Uiso 1 calc . .
C17B C 0.8519(5) 0.8089(4) 0.6565(2) 0.0456(12) Uani 1 d . .
C18B C 0.7886(6) 0.8846(4) 0.6436(3) 0.0571(16) Uani 1 d . .
H18B H 0.814224 0.936509 0.617608 0.069 Uiso 1 calc . .
C19B C 0.6864(6) 0.8856(5) 0.6688(4) 0.0626(18) Uani 1 d . .
H19B H 0.642412 0.936995 0.658517 0.075 Uiso 1 calc . .
C20B C 0.6495(6) 0.8126(5) 0.7081(3) 0.0597(16) Uani 1 d . .
H20B H 0.580525 0.813219 0.725384 0.072 Uiso 1 calc . .
C21B C 0.7147(6) 0.7382(5) 0.7220(3) 0.0587(17) Uani 1 d . .
H21B H 0.690528 0.688428 0.749998 0.07 Uiso 1 calc . .
C22B C 0.8146(6) 0.7346(5) 0.6960(3) 0.0548(15) Uani 1 d . .
H22B H 0.857307 0.681749 0.705171 0.066 Uiso 1 calc . .
F2B F 0.873(3) 0.6483(16) 0.217(2) 0.084(3) Uani 0.278(17) d G 1
F4B F 0.899(2) 0.7979(18) 0.1750(13) 0.073(2) Uani 0.278(17) d G 1
F6B F 0.7469(16) 0.691(2) 0.1604(11) 0.086(2) Uani 0.278(17) d G 1
F1B F 0.8391(9) 0.6365(6) 0.2087(7) 0.084(3) Uani 0.722(17) d G 2
F3B F 0.9262(7) 0.7660(8) 0.1823(4) 0.073(2) Uani 0.722(17) d G 2
F5B F 0.7669(7) 0.7370(9) 0.1449(4) 0.086(2) Uani 0.722(17) d G 2
S1E S 0.07696(8) 0.54047(8) 1.07505(6) 0.0346(2) Uani 1 d . .
F1E F -0.2897(3) 0.5148(3) 1.10567(18) 0.0642(10) Uani 1 d . .
F2E F -0.3555(3) 0.6064(3) 1.0343(2) 0.0613(9) Uani 1 d . .
F3E F -0.4164(3) 0.4553(3) 1.0408(2) 0.0615(9) Uani 1 d . .
O1E O 0.4402(3) 0.6456(2) 1.10345(18) 0.0394(7) Uani 1 d . .
N1E N 0.1783(3) 0.3802(3) 1.04442(18) 0.0281(7) Uani 1 d . .
N2E N 0.0211(3) 0.3885(3) 0.9891(2) 0.0318(8) Uani 1 d . .
H2E H 0.038031 0.333348 0.968974 0.038 Uiso 1 calc . .
N3E N 0.3447(3) 0.5038(3) 1.00842(19) 0.0293(7) Uani 1 d . .
N4E N 0.4044(3) 0.5763(3) 0.98380(19) 0.0316(8) Uani 1 d . .
H4E H 0.433246 0.625392 1.009441 0.038 Uiso 1 calc . .
C1E C 0.2006(4) 0.2876(3) 1.0096(2) 0.0341(9) Uani 1 d . .
H1EA H 0.194581 0.293701 0.962071 0.041 Uiso 1 calc . .
H1EB H 0.15106 0.232118 1.021813 0.041 Uiso 1 calc . .
C2E C 0.3147(4) 0.2716(4) 1.0308(2) 0.0358(10) Uani 1 d . .
H2EA H 0.325461 0.200135 1.032578 0.043 Uiso 1 calc . .
H2EB H 0.366111 0.301792 1.000918 0.043 Uiso 1 calc . .
C3E C 0.3268(4) 0.3230(3) 1.0981(2) 0.0342(9) Uani 1 d . .
H3EA H 0.402454 0.342367 1.109462 0.041 Uiso 1 calc . .
H3EB H 0.297354 0.279588 1.131347 0.041 Uiso 1 calc . .
C4E C 0.2629(3) 0.4150(3) 1.0925(2) 0.0282(8) Uani 1 d . .
H4EA H 0.231183 0.43227 1.135091 0.034 Uiso 1 calc . .
C5E C 0.0925(3) 0.4310(3) 1.0345(2) 0.0292(8) Uani 1 d . .
C6E C -0.0789(3) 0.4240(3) 0.9709(2) 0.0308(9) Uani 1 d . .
C7E C -0.1496(4) 0.4538(3) 1.0171(2) 0.0339(9) Uani 1 d . .
H7E H -0.131108 0.454828 1.062071 0.041 Uiso 1 calc . .
C8E C -0.2479(4) 0.4822(4) 0.9961(3) 0.0373(10) Uani 1 d . .
C9E C -0.2765(4) 0.4828(4) 0.9313(3) 0.0403(11) Uani 1 d . .
H9E H -0.343304 0.504243 0.918039 0.048 Uiso 1 calc . .
C10E C -0.2057(4) 0.4514(3) 0.8860(3) 0.0380(10) Uani 1 d . .
C11E C -0.1066(4) 0.4210(3) 0.9053(2) 0.0343(9) Uani 1 d . .
H11E H -0.058895 0.398697 0.873971 0.041 Uiso 1 calc . .
C12E C -0.3264(4) 0.5146(5) 1.0445(3) 0.0469(12) Uani 1 d . .
C13E C -0.2366(4) 0.4521(4) 0.8160(3) 0.0506(13) Uani 1 d . .
C14E C 0.3305(3) 0.5031(3) 1.0702(2) 0.0273(8) Uani 1 d . .
C15E C 0.3792(3) 0.5774(3) 1.1193(2) 0.0303(9) Uani 1 d . .
C16E C 0.3515(4) 0.5682(4) 1.1889(2) 0.0417(11) Uani 1 d . .
H16P H 0.370002 0.503591 1.203151 0.063 Uiso 1 calc . .
H16Q H 0.275118 0.574166 1.193475 0.063 Uiso 1 calc . .
H16R H 0.391288 0.620872 1.215648 0.063 Uiso 1 calc . .
C17E C 0.4218(3) 0.5751(3) 0.9173(2) 0.0315(9) Uani 1 d . .
C18E C 0.3982(5) 0.4920(4) 0.8759(3) 0.0445(12) Uani 1 d . .
H18E H 0.368578 0.432177 0.892281 0.053 Uiso 1 calc . .
C19E C 0.4180(5) 0.4970(5) 0.8108(3) 0.0523(13) Uani 1 d . .
H19E H 0.402447 0.440012 0.78249 0.063 Uiso 1 calc . .
C20E C 0.4601(5) 0.5838(5) 0.7860(3) 0.0500(13) Uani 1 d . .
H20E H 0.472846 0.586774 0.741016 0.06 Uiso 1 calc . .
C21E C 0.4831(4) 0.6652(4) 0.8270(3) 0.0463(12) Uani 1 d . .
H21E H 0.512164 0.724917 0.810268 0.056 Uiso 1 calc . .
C22E C 0.4647(4) 0.6619(4) 0.8924(3) 0.0402(11) Uani 1 d . .
H22E H 0.481422 0.718927 0.920436 0.048 Uiso 1 calc . .
F5E F -0.3057(14) 0.5206(11) 0.8043(5) 0.069(4) Uani 0.64(4) d H 1
F7E F -0.2887(13) 0.3666(8) 0.7933(7) 0.068(3) Uani 0.64(4) d H 1
F9E F -0.1529(9) 0.4666(15) 0.7777(6) 0.069(3) Uani 0.64(4) d H 1
F4E F -0.253(3) 0.5461(10) 0.7982(7) 0.066(6) Uani 0.36(4) d H 2
F6E F -0.3199(18) 0.388(2) 0.7980(14) 0.079(6) Uani 0.36(4) d H 2
F8E F -0.1585(16) 0.427(2) 0.7757(9) 0.058(5) Uani 0.36(4) d H 2

loop_
_atom_site_aniso_label
_atom_site_aniso_U_11
_atom_site_aniso_U_22
_atom_site_aniso_U_33
_atom_site_aniso_U_23
_atom_site_aniso_U_13
_atom_site_aniso_U_12
S1A 0.0422(6) 0.0350(5) 0.0372(6) 0.0064(4) 0.0044(5) 0.0026(4)
F10A 0.0520(19) 0.061(2) 0.070(2) 0.0066(17) 0.0140(17) 0.0163(16)
F11A 0.096(3) 0.0478(17) 0.051(2) 0.0085(15) 0.028(2) -0.0019(18)
F12A 0.058(2) 0.129(4) 0.0341(19) -0.006(2) -0.0039(15) 0.017(2)
O1A 0.072(3) 0.045(2) 0.041(2) 0.0120(17) -0.0010(18) -0.0068(18)
N1A 0.0364(19) 0.0369(19) 0.029(2) 0.0038(15) 0.0054(15) 0.0024(15)
N2A 0.0368(19) 0.0341(18) 0.030(2) 0.0036(15) 0.0014(15) 0.0013(15)
N3A 0.039(2) 0.0361(19) 0.035(2) -0.0010(16) -0.0035(17) 0.0003(16)
N4A 0.039(2) 0.0371(19) 0.037(2) 0.0064(16) -0.0065(17) -0.0032(16)
C1A 0.041(2) 0.047(3) 0.029(2) 0.002(2) 0.0088(19) 0.002(2)
C2A 0.064(3) 0.045(3) 0.035(3) -0.007(2) 0.008(2) 0.008(2)
C3A 0.055(3) 0.042(3) 0.048(3) -0.004(2) 0.004(2) -0.005(2)
C4A 0.040(2) 0.042(2) 0.041(3) 0.003(2) 0.006(2) -0.003(2)
C5A 0.031(2) 0.035(2) 0.033(2) 0.0026(18) 0.0038(17) 0.0070(17)
C6A 0.033(2) 0.034(2) 0.033(2) 0.0072(17) -0.0027(18) 0.0044(17)
C7A 0.035(2) 0.056(3) 0.042(3) 0.016(2) -0.002(2) -0.002(2)
C8A 0.045(3) 0.065(3) 0.049(3) 0.016(3) -0.011(2) -0.011(3)
C9A 0.051(3) 0.052(3) 0.040(3) 0.006(2) -0.014(2) -0.007(2)
C10A 0.039(2) 0.036(2) 0.035(3) 0.0040(19) -0.0035(19) 0.0042(18)
C11A 0.031(2) 0.0310(19) 0.033(2) 0.0035(17) -0.0011(17) 0.0012(16)
C12A 0.072(5) 0.102(6) 0.060(5) 0.022(4) -0.019(4) -0.034(4)
C13A 0.047(3) 0.045(3) 0.037(3) -0.001(2) -0.001(2) 0.009(2)
C14A 0.040(2) 0.040(2) 0.026(2) 0.0006(18) 0.0009(18) -0.0043(19)
C15A 0.056(3) 0.047(3) 0.027(2) -0.001(2) -0.001(2) -0.015(2)
C16A 0.055(3) 0.080(4) 0.039(3) 0.009(3) 0.006(3) -0.018(3)
C17A 0.038(2) 0.036(2) 0.040(3) -0.0052(19) -0.011(2) -0.0032(18)
C18A 0.046(3) 0.036(2) 0.055(3) -0.003(2) -0.015(2) -0.001(2)
C19A 0.041(3) 0.052(3) 0.072(4) -0.014(3) -0.012(3) 0.007(2)
C20A 0.036(3) 0.061(3) 0.071(4) -0.017(3) -0.003(3) 0.002(2)
C21A 0.042(3) 0.046(3) 0.058(4) -0.003(2) 0.002(2) -0.006(2)
C22A 0.038(2) 0.041(2) 0.046(3) -0.001(2) -0.002(2) 0.0006(19)
F1A 0.089(6) 0.081(6) 0.096(7) 0.009(5) -0.009(5) -0.017(5)
F4A 0.055(5) 0.062(5) 0.071(5) 0.010(5) 0.007(4) -0.017(4)
F7A 0.037(4) 0.064(5) 0.065(5) 0.003(4) -0.011(4) -0.005(4)
F3A 0.073(6) 0.079(6) 0.081(6) 0.003(5) 0.010(5) -0.018(5)
F6A 0.096(7) 0.126(8) 0.118(8) 0.008(6) 0.006(6) 0.000(5)
F9A 0.072(6) 0.075(6) 0.077(6) 0.001(5) -0.012(5) -0.021(5)
F2A 0.084(6) 0.085(6) 0.092(6) 0.000(5) 0.016(5) -0.021(5)
F5A 0.056(5) 0.084(6) 0.086(6) 0.011(5) 0.007(5) -0.008(5)
F8A 0.058(5) 0.079(6) 0.076(6) -0.002(5) -0.011(4) -0.011(5)
S1F 0.0330(5) 0.0355(5) 0.0291(5) 0.0003(4) -0.0062(4) 0.0028(4)
O1F 0.048(2) 0.050(2) 0.047(2) 0.0015(17) 0.0063(16) 0.0106(16)
N1F 0.0299(18) 0.0379(19) 0.028(2) 0.0036(15) -0.0004(14) -0.0009(14)
N2F 0.0316(18) 0.0332(17) 0.034(2) 0.0056(15) 0.0031(15) 0.0014(14)
N3F 0.0325(18) 0.042(2) 0.026(2) 0.0007(15) 0.0001(15) -0.0040(15)
N4F 0.038(2) 0.041(2) 0.031(2) -0.0027(16) 0.0020(16) -0.0017(16)
C1F 0.028(2) 0.047(2) 0.031(2) 0.0018(19) -0.0007(17) -0.0035(18)
C2F 0.041(3) 0.048(3) 0.042(3) 0.002(2) 0.008(2) -0.011(2)
C3F 0.049(3) 0.044(3) 0.044(3) 0.015(2) 0.005(2) -0.003(2)
C4F 0.040(2) 0.043(2) 0.038(3) 0.016(2) 0.002(2) 0.003(2)
C5F 0.030(2) 0.033(2) 0.025(2) -0.0004(16) -0.0048(16) -0.0026(16)
C6F 0.032(2) 0.0294(19) 0.029(2) -0.0030(16) 0.0051(17) 0.0000(16)
C7F 0.034(2) 0.031(2) 0.038(3) -0.0023(18) 0.0058(18) 0.0029(16)
C8F 0.038(3) 0.039(2) 0.049(3) -0.002(2) 0.010(2) 0.0018(19)
C9F 0.049(3) 0.037(2) 0.054(3) 0.003(2) 0.019(2) 0.000(2)
C10F 0.053(3) 0.035(2) 0.034(3) 0.0038(19) 0.012(2) 0.000(2)
C11F 0.039(2) 0.033(2) 0.031(2) 0.0013(17) 0.0015(18) -0.0038(17)
C12F 0.033(3) 0.064(4) 0.087(5) 0.013(3) 0.018(3) 0.006(2)
C13F 0.071(4) 0.053(3) 0.040(3) 0.010(2) 0.009(3) -0.005(3)
C14F 0.030(2) 0.040(2) 0.025(2) 0.0045(17) 0.0014(16) -0.0007(17)
C15F 0.031(2) 0.052(3) 0.038(3) 0.010(2) 0.0068(19) 0.0017(19)
C16F 0.037(3) 0.076(4) 0.063(4) 0.002(3) -0.008(3) 0.013(3)
C17F 0.040(2) 0.051(3) 0.025(2) 0.0040(19) 0.0050(19) -0.012(2)
C18F 0.049(3) 0.060(3) 0.032(3) -0.005(2) 0.011(2) -0.015(2)
C19F 0.068(4) 0.082(4) 0.028(3) -0.008(3) 0.009(3) -0.039(4)
C20F 0.046(3) 0.090(5) 0.034(3) 0.017(3) -0.009(2) -0.028(3)
C21F 0.046(3) 0.075(4) 0.044(3) 0.027(3) -0.011(2) -0.014(3)
C22F 0.043(3) 0.049(3) 0.036(3) 0.010(2) -0.007(2) -0.008(2)
F7F 0.10(2) 0.088(18) 0.101(19) 0.016(10) 0.001(11) 0.013(11)
F11F 0.096(14) 0.104(16) 0.074(14) 0.011(10) 0.022(10) -0.002(10)
F9F 0.056(12) 0.062(11) 0.044(11) 0.016(8) -0.002(9) 0.005(9)
F6F 0.046(2) 0.075(3) 0.110(5) -0.022(3) -0.013(3) -0.004(2)
F2F 0.036(2) 0.087(4) 0.093(4) 0.029(4) -0.003(2) 0.007(2)
F4F 0.042(2) 0.125(6) 0.084(4) -0.001(3) 0.025(2) 0.016(3)
F8F 0.069(4) 0.053(3) 0.062(3) 0.015(2) 0.001(3) 0.014(3)
F10F 0.113(7) 0.080(4) 0.041(4) 0.011(3) -0.021(5) -0.004(5)
F12F 0.083(4) 0.083(5) 0.065(4) 0.043(4) 0.027(3) 0.008(3)
F5F 0.078(15) 0.089(15) 0.104(17) 0.012(11) 0.004(11) -0.012(10)
F1F 0.066(14) 0.086(15) 0.075(15) 0.002(11) -0.008(10) 0.003(11)
F3F 0.071(13) 0.087(14) 0.082(14) 0.005(10) -0.001(10) 0.015(10)
S1C 0.0348(5) 0.0344(5) 0.0283(5) 0.0056(4) 0.0006(4) -0.0052(4)
O1C 0.0332(16) 0.0457(18) 0.0392(19) 0.0006(14) 0.0064(14) -0.0071(14)
N1C 0.0292(18) 0.0368(18) 0.0268(19) 0.0031(14) 0.0023(14) -0.0036(14)
N2C 0.0304(18) 0.0366(18) 0.029(2) 0.0059(15) 0.0042(14) -0.0016(14)
N3C 0.0284(17) 0.0415(19) 0.027(2) -0.0020(15) 0.0009(14) 0.0017(14)
N4C 0.0300(18) 0.043(2) 0.029(2) -0.0015(16) 0.0002(15) -0.0026(15)
C1C 0.031(2) 0.041(2) 0.023(2) -0.0008(17) 0.0035(16) -0.0032(17)
C2C 0.042(3) 0.041(2) 0.040(3) -0.002(2) 0.008(2) 0.003(2)
C3C 0.042(3) 0.042(2) 0.044(3) 0.006(2) 0.003(2) 0.008(2)
C4C 0.040(2) 0.040(2) 0.036(3) 0.009(2) 0.0023(19) 0.0027(19)
C5C 0.031(2) 0.0308(19) 0.025(2) -0.0023(16) 0.0007(16) -0.0058(16)
C6C 0.037(2) 0.0271(18) 0.026(2) 0.0008(15) 0.0048(17) -0.0039(16)
C7C 0.046(3) 0.030(2) 0.029(2) 0.0031(17) 0.0055(19) -0.0035(18)
C8C 0.049(3) 0.032(2) 0.038(3) -0.0002(18) 0.016(2) 0.0012(19)
C9C 0.038(2) 0.039(2) 0.047(3) 0.004(2) 0.016(2) 0.0069(19)
C10C 0.034(2) 0.037(2) 0.041(3) 0.0087(19) 0.0084(19) 0.0020(17)
C11C 0.031(2) 0.034(2) 0.029(2) 0.0037(17) 0.0062(17) -0.0006(16)
C12C 0.074(4) 0.055(3) 0.051(4) 0.003(3) 0.036(3) 0.000(3)
C13C 0.038(3) 0.062(3) 0.050(3) 0.016(3) 0.009(2) 0.010(2)
C14C 0.0253(19) 0.039(2) 0.025(2) 0.0006(17) 0.0026(16) 0.0020(16)
C15C 0.0256(19) 0.038(2) 0.032(2) 0.0018(18) 0.0063(16) 0.0043(16)
C16C 0.043(3) 0.047(3) 0.030(3) 0.005(2) 0.007(2) -0.002(2)
C17C 0.0250(19) 0.048(2) 0.029(2) -0.0011(19) 0.0006(16) 0.0026(17)
C18C 0.033(2) 0.058(3) 0.032(3) -0.002(2) -0.0016(19) -0.009(2)
C19C 0.038(3) 0.073(4) 0.036(3) -0.014(3) -0.005(2) -0.008(2)
C20C 0.040(3) 0.084(4) 0.026(3) 0.002(2) -0.004(2) 0.001(3)
C21C 0.046(3) 0.066(3) 0.034(3) 0.012(2) -0.002(2) 0.010(2)
C22C 0.042(3) 0.051(3) 0.035(3) 0.002(2) -0.001(2) 0.007(2)
F1C 0.069(4) 0.072(4) 0.036(3) 0.010(3) 0.017(3) 0.009(3)
F3C 0.100(6) 0.074(4) 0.068(4) 0.021(3) 0.041(4) -0.008(3)
F5C 0.052(4) 0.089(5) 0.055(4) 0.007(4) 0.020(3) 0.011(4)
F8C 0.040(4) 0.067(8) 0.031(4) 0.003(4) 0.000(3) 0.013(5)
F10C 0.043(4) 0.079(5) 0.059(5) 0.014(4) -0.009(3) -0.002(3)
F12C 0.055(8) 0.085(6) 0.061(7) 0.022(5) 0.003(6) 0.040(6)
F2C 0.082(6) 0.077(6) 0.052(5) 0.023(4) 0.023(4) 0.020(5)
F4C 0.085(6) 0.086(6) 0.074(6) 0.002(4) 0.036(4) -0.025(4)
F6C 0.033(4) 0.053(4) 0.039(4) -0.009(4) 0.015(3) 0.003(3)
F7C 0.059(9) 0.055(9) 0.035(6) 0.007(5) 0.000(6) 0.016(6)
F9C 0.063(5) 0.068(5) 0.065(5) 0.005(3) -0.005(3) 0.005(3)
F11C 0.037(7) 0.088(8) 0.062(8) 0.010(6) -0.001(6) 0.025(5)
S1D 0.0343(5) 0.0354(5) 0.0322(6) -0.0018(4) 0.0007(4) -0.0052(4)
F00I 0.069(2) 0.094(3) 0.0267(16) 0.0053(16) -0.0042(15) 0.027(2)
F00O 0.081(3) 0.057(2) 0.053(2) 0.0054(16) -0.0311(19) -0.0131(18)
F007 0.0556(19) 0.0583(18) 0.0468(19) 0.0043(14) -0.0104(14) 0.0198(15)
O1D 0.0378(17) 0.0370(16) 0.0359(19) -0.0034(13) 0.0026(14) -0.0013(13)
N1D 0.0275(16) 0.0352(17) 0.0223(18) 0.0000(14) 0.0039(13) -0.0009(13)
N2D 0.0320(18) 0.0329(17) 0.0251(19) 0.0008(14) 0.0009(14) -0.0056(14)
N3D 0.0267(17) 0.0373(18) 0.0256(19) 0.0011(14) 0.0015(14) -0.0010(14)
N4D 0.0282(17) 0.0345(17) 0.0272(19) -0.0018(14) -0.0006(14) 0.0007(14)
C1D 0.027(2) 0.040(2) 0.022(2) 0.0008(17) 0.0006(15) -0.0011(16)
C2D 0.035(2) 0.044(2) 0.027(2) 0.0043(18) 0.0037(17) 0.0055(18)
C3D 0.040(2) 0.038(2) 0.032(3) 0.0053(18) 0.0079(19) -0.0019(19)
C4D 0.033(2) 0.036(2) 0.029(2) 0.0004(17) 0.0047(17) -0.0023(17)
C5D 0.0253(18) 0.0326(19) 0.024(2) -0.0004(16) 0.0015(15) 0.0018(15)
C6D 0.030(2) 0.0316(19) 0.028(2) 0.0030(16) 0.0041(16) 0.0030(16)
C7D 0.032(2) 0.034(2) 0.028(2) 0.0003(17) 0.0032(17) 0.0027(16)
C8D 0.039(2) 0.036(2) 0.028(2) 0.0036(17) -0.0013(18) 0.0084(18)
C9D 0.045(3) 0.043(2) 0.031(3) 0.0118(19) 0.008(2) 0.005(2)
C10D 0.039(3) 0.047(3) 0.035(3) 0.009(2) 0.008(2) 0.001(2)
C11D 0.029(2) 0.045(2) 0.030(2) 0.0073(19) 0.0023(17) 0.0001(18)
C12D 0.047(3) 0.045(3) 0.033(3) 0.005(2) -0.003(2) 0.010(2)
C13D 0.046(3) 0.070(4) 0.048(3) 0.018(3) 0.007(2) -0.005(3)
C14D 0.0268(19) 0.036(2) 0.020(2) 0.0019(16) 0.0030(15) -0.0027(16)
C15D 0.032(2) 0.038(2) 0.023(2) 0.0015(17) 0.0043(16) -0.0058(17)
C16D 0.040(3) 0.055(3) 0.035(3) -0.010(2) -0.006(2) 0.000(2)
C17D 0.028(2) 0.039(2) 0.028(2) 0.0055(17) -0.0002(17) -0.0022(17)
C18D 0.037(2) 0.044(2) 0.031(3) 0.0028(19) -0.0001(19) 0.0028(19)
C19D 0.034(2) 0.064(3) 0.042(3) 0.014(2) 0.000(2) 0.008(2)
C20D 0.033(2) 0.061(3) 0.047(3) 0.012(2) -0.011(2) -0.008(2)
C21D 0.042(3) 0.045(3) 0.044(3) 0.008(2) -0.010(2) -0.010(2)
C22D 0.037(2) 0.036(2) 0.037(3) 0.0064(19) -0.0015(19) -0.0028(18)
F212 0.045(4) 0.113(7) 0.099(10) 0.031(7) 0.000(5) 0.001(4)
F213 0.065(7) 0.086(7) 0.104(8) -0.006(6) 0.006(6) -0.031(6)
F214 0.064(5) 0.090(8) 0.054(5) 0.023(5) 0.014(4) -0.029(5)
F215 0.038(6) 0.084(7) 0.096(11) 0.004(7) 0.016(6) 0.011(4)
F216 0.045(6) 0.097(9) 0.055(6) 0.020(6) -0.008(4) -0.030(6)
F217 0.060(6) 0.096(10) 0.073(9) 0.041(8) 0.003(6) -0.022(7)
S1B 0.0419(6) 0.0321(5) 0.0308(6) 0.0024(4) 0.0041(4) 0.0005(4)
F7B 0.0393(18) 0.145(4) 0.066(3) 0.029(3) -0.0047(17) -0.006(2)
F8B 0.0444(18) 0.062(2) 0.093(3) -0.007(2) -0.0208(19) -0.0130(16)
F9B 0.055(2) 0.060(2) 0.087(3) -0.0057(19) -0.0177(19) 0.0046(16)
O1B 0.072(3) 0.0415(19) 0.049(2) 0.0124(17) -0.016(2) -0.0007(18)
N1B 0.0297(17) 0.0308(17) 0.0233(18) 0.0030(13) -0.0002(14) -0.0016(13)
N2B 0.0355(19) 0.0317(17) 0.028(2) -0.0011(15) -0.0023(15) -0.0031(14)
N3B 0.048(2) 0.041(2) 0.0210(19) 0.0062(15) -0.0004(16) -0.0125(17)
N4B 0.060(3) 0.042(2) 0.032(2) 0.0115(17) -0.0048(19) -0.0105(19)
C1B 0.031(2) 0.036(2) 0.027(2) 0.0051(17) -0.0026(17) -0.0016(17)
C2B 0.036(2) 0.038(2) 0.030(2) 0.0051(18) -0.0070(18) -0.0066(18)
C3B 0.043(2) 0.038(2) 0.027(2) -0.0031(18) -0.0022(19) -0.0030(19)
C4B 0.034(2) 0.035(2) 0.025(2) 0.0000(16) 0.0011(17) 0.0001(17)
C5B 0.032(2) 0.0313(19) 0.024(2) 0.0061(16) 0.0037(16) -0.0063(16)
C6B 0.037(2) 0.033(2) 0.025(2) 0.0056(17) -0.0061(17) -0.0097(17)
C7B 0.044(3) 0.040(2) 0.029(2) 0.0022(18) -0.0021(19) -0.0113(19)
C8B 0.055(3) 0.044(3) 0.032(3) 0.001(2) -0.006(2) -0.013(2)
C9B 0.054(3) 0.042(2) 0.038(3) 0.002(2) -0.014(2) -0.015(2)
C10B 0.040(3) 0.038(2) 0.043(3) 0.009(2) -0.011(2) -0.0098(19)
C11B 0.041(2) 0.033(2) 0.032(2) 0.0061(18) -0.0060(19) -0.0044(18)
C12B 0.071(4) 0.070(4) 0.037(3) -0.011(3) -0.001(3) -0.023(3)
C13B 0.045(3) 0.058(3) 0.049(3) 0.006(3) -0.014(2) -0.009(2)
C14B 0.049(3) 0.036(2) 0.025(2) 0.0042(18) -0.0105(19) -0.0047(19)
C15B 0.055(3) 0.037(2) 0.040(3) 0.004(2) -0.012(2) -0.003(2)
C16B 0.056(3) 0.056(3) 0.068(4) 0.011(3) -0.006(3) 0.012(3)
C17B 0.060(3) 0.050(3) 0.023(2) -0.001(2) 0.007(2) -0.020(2)
C18B 0.076(4) 0.035(2) 0.059(4) -0.002(2) 0.031(3) -0.012(3)
C19B 0.072(4) 0.044(3) 0.071(4) -0.005(3) 0.033(3) -0.008(3)
C20B 0.070(4) 0.056(3) 0.051(4) -0.005(3) 0.022(3) -0.012(3)
C21B 0.066(4) 0.080(4) 0.028(3) 0.013(3) 0.011(2) -0.022(3)
C22B 0.067(4) 0.060(3) 0.034(3) 0.011(2) -0.003(3) -0.020(3)
F2B 0.093(6) 0.071(3) 0.086(5) -0.015(3) 0.022(5) 0.003(4)
F4B 0.081(4) 0.088(5) 0.048(3) -0.011(3) 0.019(3) -0.015(4)
F6B 0.096(4) 0.112(6) 0.044(3) -0.021(3) -0.015(3) -0.002(4)
F1B 0.093(6) 0.071(3) 0.086(5) -0.015(3) 0.022(5) 0.003(4)
F3B 0.081(4) 0.088(5) 0.048(3) -0.011(3) 0.019(3) -0.015(4)
F5B 0.096(4) 0.112(6) 0.044(3) -0.021(3) -0.015(3) -0.002(4)
S1E 0.0306(5) 0.0325(5) 0.0396(6) -0.0045(4) 0.0021(4) -0.0003(4)
F1E 0.0435(17) 0.107(3) 0.043(2) -0.0018(19) 0.0062(14) 0.0128(18)
F2E 0.0465(17) 0.063(2) 0.076(3) -0.0041(18) 0.0150(17) 0.0167(15)
F3E 0.0320(15) 0.079(2) 0.072(2) 0.0054(19) 0.0090(15) -0.0045(15)
O1E 0.0362(17) 0.0386(16) 0.042(2) -0.0055(14) 0.0058(14) -0.0071(13)
N1E 0.0223(16) 0.0343(17) 0.0271(19) 0.0009(14) 0.0003(13) -0.0021(13)
N2E 0.0247(17) 0.0318(17) 0.038(2) -0.0049(15) -0.0052(15) 0.0035(14)
N3E 0.0248(16) 0.0346(17) 0.0285(19) 0.0051(14) 0.0022(13) 0.0000(13)
N4E 0.0275(17) 0.0365(18) 0.030(2) 0.0038(15) 0.0044(14) -0.0031(14)
C1E 0.030(2) 0.037(2) 0.035(3) -0.0024(18) -0.0017(18) 0.0065(17)
C2E 0.031(2) 0.040(2) 0.037(3) 0.0020(19) -0.0016(18) 0.0057(17)
C3E 0.031(2) 0.040(2) 0.032(2) 0.0100(18) -0.0031(17) 0.0003(17)
C4E 0.0252(19) 0.037(2) 0.022(2) 0.0040(16) 0.0005(15) -0.0020(16)
C5E 0.0250(19) 0.035(2) 0.028(2) 0.0048(16) 0.0020(16) -0.0031(15)
C6E 0.027(2) 0.0280(19) 0.037(3) 0.0035(17) -0.0032(17) -0.0013(15)
C7E 0.028(2) 0.038(2) 0.036(3) 0.0040(18) -0.0013(17) -0.0008(17)
C8E 0.028(2) 0.043(2) 0.040(3) 0.002(2) 0.0011(19) 0.0012(18)
C9E 0.031(2) 0.044(2) 0.046(3) 0.001(2) -0.007(2) 0.0082(19)
C10E 0.040(2) 0.035(2) 0.038(3) 0.0009(19) -0.009(2) 0.0053(18)
C11E 0.032(2) 0.033(2) 0.037(3) -0.0003(18) -0.0016(18) 0.0021(17)
C12E 0.030(2) 0.067(3) 0.043(3) -0.001(2) 0.001(2) 0.004(2)
C13E 0.057(3) 0.054(3) 0.044(3) 0.004(2) -0.009(3) 0.021(3)
C14E 0.0215(18) 0.036(2) 0.025(2) 0.0029(16) 0.0016(15) 0.0008(15)
C15E 0.0260(19) 0.034(2) 0.031(2) -0.0012(17) -0.0001(16) 0.0050(16)
C16E 0.048(3) 0.048(3) 0.027(3) -0.005(2) -0.002(2) -0.006(2)
C17E 0.0235(19) 0.041(2) 0.031(2) 0.0059(18) 0.0047(16) 0.0050(16)
C18E 0.052(3) 0.045(3) 0.036(3) 0.005(2) 0.008(2) -0.004(2)
C19E 0.062(4) 0.057(3) 0.037(3) -0.005(2) 0.007(3) -0.004(3)
C20E 0.046(3) 0.074(4) 0.031(3) 0.011(3) 0.011(2) 0.000(3)
C21E 0.045(3) 0.055(3) 0.040(3) 0.014(2) 0.014(2) -0.003(2)
C22E 0.038(2) 0.043(2) 0.040(3) 0.003(2) 0.013(2) -0.0026(19)
F5E 0.078(7) 0.083(6) 0.051(4) 0.007(3) -0.013(4) 0.045(5)
F7E 0.068(6) 0.078(5) 0.056(5) -0.015(4) -0.022(5) 0.004(4)
F9E 0.077(5) 0.090(8) 0.040(4) 0.008(5) -0.007(3) 0.000(5)
F4E 0.091(12) 0.063(7) 0.048(6) 0.017(5) -0.005(7) 0.028(7)
F6E 0.066(9) 0.109(11) 0.060(8) -0.012(7) -0.021(7) 0.014(8)
F8E 0.070(7) 0.068(9) 0.039(6) 0.003(6) 0.004(5) 0.014(7)

loop_
_atom_type_symbol
_atom_type_number_in_cell
C 132
H 120
F 36
N 24
O 6
S 6

loop_
_exptl_crystal_face_index_h
_exptl_crystal_face_index_k
_exptl_crystal_face_index_l
_exptl_crystal_face_perp_dist
2 0 13 0.0597
-4 7 3 0.3379
-2 0 -13 0.0907
-8 0 -1 0.0299
4 0 1 0.0219
3 -8 -1 0.2521
-3 7 -7 0.3236

loop_
_geom_angle_atom_site_label_1
_geom_angle_atom_site_label_2
_geom_angle_atom_site_label_3
_geom_angle
C4A N1A C1A 112.3(4)
C5A N1A C1A 121.5(4)
C5A N1A C4A 126.2(4)
C5A N2A H2A 116.6
C5A N2A C6A 126.7(4)
C6A N2A H2A 116.6
C14A N3A N4A 120.6(4)
N3A N4A H4A 120.2
N3A N4A C17A 119.5(4)
C17A N4A H4A 120.2
N1A C1A H1A 109.5
N1A C1A C2A 102.3(4)
N1A C1A C14A 111.5(4)
C2A C1A H1A 109.5
C14A C1A H1A 109.5
C14A C1A C2A 114.3(5)
C1A C2A H2AA 110.8
C1A C2A H2AB 110.8
H2AA C2A H2AB 108.9
C3A C2A C1A 104.7(4)
C3A C2A H2AA 110.8
C3A C2A H2AB 110.8
C2A C3A H3AA 110.9
C2A C3A H3AB 110.9
C2A C3A C4A 104.2(5)
H3AA C3A H3AB 108.9
C4A C3A H3AA 110.9
C4A C3A H3AB 110.9
N1A C4A C3A 103.7(4)
N1A C4A H4AA 111
N1A C4A H4AB 111
C3A C4A H4AA 111
C3A C4A H4AB 111
H4AA C4A H4AB 109
N1A C5A S1A 121.0(4)
N1A C5A N2A 116.2(4)
N2A C5A S1A 122.8(4)
C7A C6A N2A 122.8(5)
C7A C6A C11A 119.5(5)
C11A C6A N2A 117.6(4)
C6A C7A H7A 120
C8A C7A C6A 120.0(5)
C8A C7A H7A 120
C7A C8A C9A 121.2(5)
C7A C8A C12A 120.6(6)
C9A C8A C12A 118.2(6)
C8A C9A H9A 120.6
C10A C9A C8A 118.7(5)
C10A C9A H9A 120.6
C9A C10A C11A 120.6(5)
C9A C10A C13A 119.8(5)
C11A C10A C13A 119.6(5)
C6A C11A C10A 119.9(4)
C6A C11A H11A 120.1
C10A C11A H11A 120.1
F1A C12A C8A 113.8(10)
F1A C12A F7A 106.0(13)
F4A C12A C8A 114.1(7)
F4A C12A F1A 104.8(13)
F4A C12A F7A 105.6(12)
F7A C12A C8A 111.9(7)
F3A C12A C8A 111.7(8)
F3A C12A F6A 106.0(16)
F3A C12A F9A 102.8(13)
F6A C12A C8A 111.3(11)
F6A C12A F9A 111.8(15)
F9A C12A C8A 112.9(8)
F2A C12A C8A 110.3(10)
F2A C12A F5A 101.4(13)
F5A C12A C8A 110.7(8)
F8A C12A C8A 116.7(9)
F8A C12A F2A 109.0(14)
F8A C12A F5A 107.7(12)
F10A C13A F11A 107.0(5)
F10A C13A F12A 105.8(5)
F10A C13A C10A 112.2(4)
F11A C13A F12A 106.0(5)
F11A C13A C10A 112.9(4)
F12A C13A C10A 112.4(5)
N3A C14A C1A 114.8(4)
N3A C14A C15A 124.6(5)
C15A C14A C1A 120.6(5)
O1A C15A C14A 120.8(5)
O1A C15A C16A 119.6(5)
C14A C15A C16A 119.6(5)
C15A C16A H16A 109.5
C15A C16A H16B 109.5
C15A C16A H16C 109.5
H16A C16A H16B 109.5
H16A C16A H16C 109.5
H16B C16A H16C 109.5
N4A C17A C18A 117.2(5)
C22A C17A N4A 122.6(5)
C22A C17A C18A 120.2(5)
C17A C18A H18A 120.4
C19A C18A C17A 119.2(6)
C19A C18A H18A 120.4
C18A C19A H19A 119.3
C18A C19A C20A 121.5(6)
C20A C19A H19A 119.3
C19A C20A H20A 120.4
C19A C20A C21A 119.1(6)
C21A C20A H20A 120.4
C20A C21A H21A 119.5
C22A C21A C20A 121.0(6)
C22A C21A H21A 119.5
C17A C22A H22A 120.5
C21A C22A C17A 119.0(5)
C21A C22A H22A 120.5
C4F N1F C1F 113.0(4)
C5F N1F C1F 122.1(4)
C5F N1F C4F 124.9(4)
C5F N2F H2F 116.2
C5F N2F C6F 127.6(4)
C6F N2F H2F 116.2
C14F N3F N4F 120.9(4)
N3F N4F H4F 120.1
N3F N4F C17F 119.8(4)
C17F N4F H4F 120.1
N1F C1F H1F 109.8
N1F C1F C2F 102.0(4)
N1F C1F C14F 111.6(4)
C2F C1F H1F 109.8
C14F C1F H1F 109.8
C14F C1F C2F 113.5(4)
C1F C2F H2FA 110.8
C1F C2F H2FB 110.8
H2FA C2F H2FB 108.9
C3F C2F C1F 104.6(4)
C3F C2F H2FA 110.8
C3F C2F H2FB 110.8
C2F C3F H3FA 110.9
C2F C3F H3FB 110.9
C2F C3F C4F 104.1(4)
H3FA C3F H3FB 109
C4F C3F H3FA 110.9
C4F C3F H3FB 110.9
N1F C4F C3F 103.9(4)
N1F C4F H4FA 111
N1F C4F H4FB 111
C3F C4F H4FA 111
C3F C4F H4FB 111
H4FA C4F H4FB 109
N1F C5F S1F 121.0(3)
N1F C5F N2F 115.0(4)
N2F C5F S1F 124.0(3)
C7F C6F N2F 116.5(4)
C11F C6F N2F 123.5(4)
C11F C6F C7F 120.0(4)
C6F C7F H7F 119.9
C8F C7F C6F 120.3(5)
C8F C7F H7F 119.9
C7F C8F C12F 119.4(5)
C9F C8F C7F 120.4(5)
C9F C8F C12F 120.2(5)
C8F C9F H9F 120.5
C8F C9F C10F 119.0(5)
C10F C9F H9F 120.5
C9F C10F C11F 121.7(5)
C9F C10F C13F 120.1(5)
C11F C10F C13F 118.2(5)
C6F C11F C10F 118.6(5)
C6F C11F H11F 120.7
C10F C11F H11F 120.7
C8F C12F F3F 95.4(15)
F6F C12F C8F 111.8(5)
F2F C12F C8F 113.4(5)
F2F C12F F6F 104.9(8)
F4F C12F C8F 113.4(7)
F4F C12F F6F 106.3(6)
F4F C12F F2F 106.5(6)
F5F C12F C8F 109.1(19)
F5F C12F F3F 101(3)
F1F C12F C8F 115(2)
F1F C12F F5F 118(3)
F1F C12F F3F 116(3)
C10F C13F F9F 114.7(17)
F7F C13F C10F 115(3)
F7F C13F F11F 115(3)
F7F C13F F9F 105(3)
F11F C13F C10F 115.6(16)
F11F C13F F9F 88(2)
F8F C13F C10F 111.2(6)
F10F C13F C10F 112.3(7)
F10F C13F F8F 107.9(8)
F10F C13F F12F 108.9(8)
F12F C13F C10F 111.1(6)
F12F C13F F8F 105.1(6)
N3F C14F C1F 114.9(4)
N3F C14F C15F 124.0(4)
C15F C14F C1F 121.1(4)
O1F C15F C14F 120.9(5)
O1F C15F C16F 120.2(5)
C14F C15F C16F 119.0(5)
C15F C16F H16D 109.5
C15F C16F H16E 109.5
C15F C16F H16F 109.5
H16D C16F H16E 109.5
H16D C16F H16F 109.5
H16E C16F H16F 109.5
N4F C17F C22F 121.6(5)
C18F C17F N4F 118.1(5)
C18F C17F C22F 120.3(5)
C17F C18F H18F 120.4
C17F C18F C19F 119.3(6)
C19F C18F H18F 120.4
C18F C19F H19F 119.5
C20F C19F C18F 121.0(6)
C20F C19F H19F 119.5
C19F C20F H20F 120.2
C21F C20F C19F 119.6(6)
C21F C20F H20F 120.2
C20F C21F H21F 119.3
C20F C21F C22F 121.4(7)
C22F C21F H21F 119.3
C17F C22F H22F 120.7
C21F C22F C17F 118.5(6)
C21F C22F H22F 120.7
C4C N1C C1C 112.5(4)
C5C N1C C1C 122.4(4)
C5C N1C C4C 125.1(4)
C5C N2C H2C 116.2
C5C N2C C6C 127.7(4)
C6C N2C H2C 116.2
C14C N3C N4C 120.7(4)
N3C N4C H4C 119.8
N3C N4C C17C 120.3(4)
C17C N4C H4C 119.8
N1C C1C H1C 109.8
N1C C1C C2C 102.2(4)
N1C C1C C14C 112.4(4)
C2C C1C H1C 109.8
C14C C1C H1C 109.8
C14C C1C C2C 112.7(4)
C1C C2C H2CA 110.9
C1C C2C H2CB 110.9
H2CA C2C H2CB 108.9
C3C C2C C1C 104.5(4)
C3C C2C H2CA 110.9
C3C C2C H2CB 110.9
C2C C3C H3CA 111
C2C C3C H3CB 111
C2C C3C C4C 103.8(4)
H3CA C3C H3CB 109
C4C C3C H3CA 111
C4C C3C H3CB 111
N1C C4C C3C 104.0(4)
N1C C4C H4CA 111
N1C C4C H4CB 111
C3C C4C H4CA 111
C3C C4C H4CB 111
H4CA C4C H4CB 109
N1C C5C S1C 121.9(3)
N1C C5C N2C 115.0(4)
N2C C5C S1C 123.1(3)
C7C C6C N2C 116.7(4)
C11C C6C N2C 122.8(4)
C11C C6C C7C 120.3(4)
C6C C7C H7C 120.4
C8C C7C C6C 119.2(5)
C8C C7C H7C 120.4
C7C C8C C12C 119.0(5)
C9C C8C C7C 121.3(5)
C9C C8C C12C 119.7(5)
C8C C9C H9C 120.6
C8C C9C C10C 118.8(5)
C10C C9C H9C 120.6
C9C C10C C11C 121.6(5)
C9C C10C C13C 118.3(4)
C11C C10C C13C 120.1(4)
C6C C11C C10C 118.9(4)
C6C C11C H11C 120.6
C10C C11C H11C 120.6
F1C C12C C8C 109.7(5)
F3C C12C C8C 112.1(5)
F3C C12C F1C 99.2(8)
F5C C12C C8C 118.5(7)
F5C C12C F1C 103.0(8)
F5C C12C F3C 112.2(8)
F2C C12C C8C 118.8(8)
F2C C12C F4C 112.2(10)
F2C C12C F6C 111.0(10)
F4C C12C C8C 109.0(7)
F6C C12C C8C 106.9(7)
F6C C12C F4C 96.6(9)
F8C C13C C10C 115.5(10)
F8C C13C F10C 108.0(9)
F8C C13C F12C 109.1(13)
F10C C13C C10C 112.1(5)
F10C C13C F12C 104.1(9)
F12C C13C C10C 107.3(11)
F7C C13C C10C 110.8(14)
F7C C13C F9C 104.9(12)
F9C C13C C10C 111.6(7)
F11C C13C C10C 119.8(14)
F11C C13C F7C 101.5(18)
F11C C13C F9C 106.8(12)
N3C C14C C1C 115.3(4)
N3C C14C C15C 124.6(4)
C15C C14C C1C 119.9(4)
O1C C15C C14C 119.9(4)
O1C C15C C16C 120.1(4)
C14C C15C C16C 119.9(4)
C15C C16C H16G 109.5
C15C C16C H16H 109.5
C15C C16C H16I 109.5
H16G C16C H16H 109.5
H16G C16C H16I 109.5
H16H C16C H16I 109.5
N4C C17C C18C 117.6(4)
N4C C17C C22C 122.5(5)
C22C C17C C18C 119.9(5)
C17C C18C H18C 120
C19C C18C C17C 120.1(5)
C19C C18C H18C 120
C18C C19C H19C 119.8
C18C C19C C20C 120.4(5)
C20C C19C H19C 119.8
C19C C20C H20C 120.3
C21C C20C C19C 119.3(5)
C21C C20C H20C 120.3
C20C C21C H21C 119.2
C20C C21C C22C 121.7(5)
C22C C21C H21C 119.2
C17C C22C C21C 118.6(5)
C17C C22C H22C 120.7
C21C C22C H22C 120.7
C1D N1D C4D 112.5(3)
C5D N1D C1D 122.2(4)
C5D N1D C4D 125.2(4)
C5D N2D H2D 116.3
C5D N2D C6D 127.3(4)
C6D N2D H2D 116.3
C14D N3D N4D 120.8(4)
N3D N4D H4D 120.2
N3D N4D C17D 119.6(4)
C17D N4D H4D 120.2
N1D C1D H1D 109.7
N1D C1D C2D 102.4(3)
N1D C1D C14D 111.8(4)
C2D C1D H1D 109.7
C14D C1D H1D 109.7
C14D C1D C2D 113.2(4)
C1D C2D H2DA 111.1
C1D C2D H2DB 111.1
H2DA C2D H2DB 109
C3D C2D C1D 103.5(4)
C3D C2D H2DA 111.1
C3D C2D H2DB 111.1
C2D C3D H3DA 110.9
C2D C3D H3DB 110.9
H3DA C3D H3DB 108.9
C4D C3D C2D 104.2(4)
C4D C3D H3DA 110.9
C4D C3D H3DB 110.9
N1D C4D C3D 103.8(4)
N1D C4D H4DA 111
N1D C4D H4DB 111
C3D C4D H4DA 111
C3D C4D H4DB 111
H4DA C4D H4DB 109
N1D C5D S1D 121.0(3)
N1D C5D N2D 116.0(4)
N2D C5D S1D 123.0(3)
C7D C6D N2D 118.1(4)
C7D C6D C11D 119.7(4)
C11D C6D N2D 122.1(4)
C6D C7D H7D 120.2
C8D C7D C6D 119.6(4)
C8D C7D H7D 120.2
C7D C8D C12D 119.2(4)
C9D C8D C7D 121.8(4)
C9D C8D C12D 119.0(4)
C8D C9D H9D 120.8
C8D C9D C10D 118.4(4)
C10D C9D H9D 120.8
C9D C10D C11D 121.1(5)
C9D C10D C13D 120.2(5)
C11D C10D C13D 118.6(5)
C6D C11D H11D 120.2
C10D C11D C6D 119.5(5)
C10D C11D H11D 120.2
F00I C12D F007 106.0(4)
F00I C12D C8D 112.2(4)
F00O C12D F00I 107.4(5)
F00O C12D F007 106.5(5)
F00O C12D C8D 112.8(4)
F007 C12D C8D 111.6(4)
F212 C13D C10D 115.6(8)
F212 C13D F213 101.9(10)
F213 C13D C10D 110.8(8)
F214 C13D C10D 112.3(8)
F214 C13D F212 108.3(10)
F214 C13D F213 107.2(10)
F215 C13D C10D 110.5(9)
F216 C13D C10D 114.8(9)
F216 C13D F215 104.6(12)
F216 C13D F217 102.8(13)
F217 C13D C10D 114.7(10)
F217 C13D F215 108.7(13)
N3D C14D C1D 115.0(4)
N3D C14D C15D 124.6(4)
C15D C14D C1D 120.4(4)
O1D C15D C14D 121.0(4)
O1D C15D C16D 120.4(4)
C14D C15D C16D 118.6(4)
C15D C16D H16J 109.5
C15D C16D H16K 109.5
C15D C16D H16L 109.5
H16J C16D H16K 109.5
H16J C16D H16L 109.5
H16K C16D H16L 109.5
C18D C17D N4D 117.9(4)
C18D C17D C22D 120.2(4)
C22D C17D N4D 121.8(4)
C17D C18D H18D 120.2
C19D C18D C17D 119.6(5)
C19D C18D H18D 120.2
C18D C19D H19D 119.7
C20D C19D C18D 120.6(5)
C20D C19D H19D 119.7
C19D C20D H20D 120.1
C19D C20D C21D 119.8(5)
C21D C20D H20D 120.1
C20D C21D H21D 119.6
C20D C21D C22D 120.7(5)
C22D C21D H21D 119.6
C17D C22D H22D 120.5
C21D C22D C17D 119.0(5)
C21D C22D H22D 120.5
C4B N1B C1B 112.8(4)
C5B N1B C1B 121.7(4)
C5B N1B C4B 125.3(4)
C5B N2B H2B 116.3
C5B N2B C6B 127.4(4)
C6B N2B H2B 116.3
C14B N3B N4B 122.0(5)
N3B N4B H4B 120.3
N3B N4B C17B 119.4(5)
C17B N4B H4B 120.3
N1B C1B H1B 110.4
N1B C1B C2B 102.0(3)
N1B C1B C14B 111.1(4)
C2B C1B H1B 110.4
C14B C1B H1B 110.4
C14B C1B C2B 112.2(4)
C1B C2B H2BA 111
C1B C2B H2BB 111
H2BA C2B H2BB 109
C3B C2B C1B 103.8(4)
C3B C2B H2BA 111
C3B C2B H2BB 111
C2B C3B H3BA 110.8
C2B C3B H3BB 110.8
H3BA C3B H3BB 108.9
C4B C3B C2B 104.6(4)
C4B C3B H3BA 110.8
C4B C3B H3BB 110.8
N1B C4B C3B 104.1(4)
N1B C4B H4BA 110.9
N1B C4B H4BB 110.9
C3B C4B H4BA 110.9
C3B C4B H4BB 110.9
H4BA C4B H4BB 109
N1B C5B S1B 121.5(3)
N1B C5B N2B 115.0(4)
N2B C5B S1B 123.5(3)
C7B C6B N2B 123.0(4)
C7B C6B C11B 120.5(4)
C11B C6B N2B 116.4(4)
C6B C7B H7B 120.7
C6B C7B C8B 118.6(5)
C8B C7B H7B 120.7
C7B C8B C12B 118.8(5)
C9B C8B C7B 121.4(5)
C9B C8B C12B 119.8(5)
C8B C9B H9B 120.7
C10B C9B C8B 118.6(5)
C10B C9B H9B 120.7
C9B C10B C11B 121.2(5)
C9B C10B C13B 121.1(5)
C11B C10B C13B 117.7(5)
C6B C11B C10B 119.6(5)
C6B C11B H11B 120.2
C10B C11B H11B 120.2
F2B C12B C8B 111.0(18)
F4B C12B C8B 106.3(13)
F4B C12B F2B 111.6(19)
F4B C12B F6B 118.4(17)
F6B C12B C8B 110.3(12)
F6B C12B F2B 99.3(18)
F1B C12B C8B 112.6(8)
F1B C12B F3B 102.3(7)
F1B C12B F5B 106.9(7)
F3B C12B C8B 116.3(6)
F5B C12B C8B 113.7(6)
F5B C12B F3B 103.8(7)
F7B C13B F9B 104.9(6)
F7B C13B C10B 113.3(5)
F8B C13B F7B 108.3(5)
F8B C13B F9B 105.9(5)
F8B C13B C10B 112.7(6)
F9B C13B C10B 111.2(5)
N3B C14B C1B 115.6(4)
N3B C14B C15B 124.6(4)
C15B C14B C1B 119.7(5)
O1B C15B C14B 120.5(6)
O1B C15B C16B 120.3(5)
C14B C15B C16B 119.2(5)
C15B C16B H16M 109.5
C15B C16B H16N 109.5
C15B C16B H16O 109.5
H16M C16B H16N 109.5
H16M C16B H16O 109.5
H16N C16B H16O 109.5
C18B C17B N4B 122.1(5)
C18B C17B C22B 119.4(6)
C22B C17B N4B 118.5(6)
C17B C18B H18B 119.8
C17B C18B C19B 120.3(5)
C19B C18B H18B 119.8
C18B C19B H19B 119.8
C20B C19B C18B 120.5(7)
C20B C19B H19B 119.8
C19B C20B H20B 120.7
C19B C20B C21B 118.7(6)
C21B C20B H20B 120.7
C20B C21B H21B 119.2
C20B C21B C22B 121.6(6)
C22B C21B H21B 119.2
C17B C22B H22B 120.2
C21B C22B C17B 119.5(7)
C21B C22B H22B 120.2
C1E N1E C4E 112.5(3)
C5E N1E C1E 125.6(4)
C5E N1E C4E 121.9(4)
C5E N2E H2E 116.6
C5E N2E C6E 126.7(4)
C6E N2E H2E 116.6
C14E N3E N4E 120.6(4)
N3E N4E H4E 119.9
N3E N4E C17E 120.2(4)
C17E N4E H4E 119.9
N1E C1E H1EA 111
N1E C1E H1EB 111
N1E C1E C2E 104.0(4)
H1EA C1E H1EB 109
C2E C1E H1EA 111
C2E C1E H1EB 111
C1E C2E H2EA 111
C1E C2E H2EB 111
H2EA C2E H2EB 109
C3E C2E C1E 103.8(4)
C3E C2E H2EA 111
C3E C2E H2EB 111
C2E C3E H3EA 111
C2E C3E H3EB 111
C2E C3E C4E 103.8(4)
H3EA C3E H3EB 109
C4E C3E H3EA 111
C4E C3E H3EB 111
N1E C4E C3E 102.5(3)
N1E C4E H4EA 110.1
N1E C4E C14E 111.9(3)
C3E C4E H4EA 110.1
C14E C4E C3E 112.0(3)
C14E C4E H4EA 110.1
N1E C5E S1E 121.9(3)
N1E C5E N2E 114.8(4)
N2E C5E S1E 123.3(3)
C7E C6E N2E 121.4(4)
C11E C6E N2E 117.8(4)
C11E C6E C7E 120.7(4)
C6E C7E H7E 120.8
C8E C7E C6E 118.5(5)
C8E C7E H7E 120.8
C7E C8E C12E 120.1(5)
C9E C8E C7E 122.1(5)
C9E C8E C12E 117.8(5)
C8E C9E H9E 120.7
C8E C9E C10E 118.6(4)
C10E C9E H9E 120.7
C9E C10E C11E 120.9(5)
C9E C10E C13E 118.5(4)
C11E C10E C13E 120.6(5)
C6E C11E C10E 119.2(5)
C6E C11E H11E 120.4
C10E C11E H11E 120.4
F1E C12E F2E 107.4(5)
F1E C12E F3E 106.4(5)
F1E C12E C8E 113.1(4)
F2E C12E C8E 111.7(5)
F3E C12E F2E 106.0(4)
F3E C12E C8E 111.8(5)
F5E C13E C10E 112.2(6)
F5E C13E F7E 103.6(8)
F5E C13E F9E 108.6(8)
F7E C13E C10E 112.8(7)
F7E C13E F9E 105.8(9)
F9E C13E C10E 113.2(7)
F4E C13E C10E 111.3(8)
F6E C13E C10E 113.8(13)
F6E C13E F4E 111.6(14)
F6E C13E F8E 104.2(14)
F8E C13E C10E 113.7(11)
F8E C13E F4E 101.5(11)
N3E C14E C4E 115.6(4)
N3E C14E C15E 125.3(4)
C15E C14E C4E 119.1(4)
O1E C15E C14E 120.9(4)
O1E C15E C16E 120.4(4)
C14E C15E C16E 118.7(4)
C15E C16E H16P 109.5
C15E C16E H16Q 109.5
C15E C16E H16R 109.5
H16P C16E H16Q 109.5
H16P C16E H16R 109.5
H16Q C16E H16R 109.5
C18E C17E N4E 123.2(4)
C22E C17E N4E 117.4(4)
C22E C17E C18E 119.4(4)
C17E C18E H18E 120.2
C19E C18E C17E 119.5(5)
C19E C18E H18E 120.2
C18E C19E H19E 119.5
C18E C19E C20E 120.9(6)
C20E C19E H19E 119.5
C19E C20E H20E 120.4
C21E C20E C19E 119.2(5)
C21E C20E H20E 120.4
C20E C21E H21E 119.5
C20E C21E C22E 120.9(5)
C22E C21E H21E 119.5
C17E C22E H22E 120
C21E C22E C17E 120.0(5)
C21E C22E H22E 120

loop_
_geom_bond_atom_site_label_1
_geom_bond_atom_site_label_2
_geom_bond_distance
S1A C5A 1.701(5)
F10A C13A 1.330(6)
F11A C13A 1.332(7)
F12A C13A 1.337(7)
O1A C15A 1.232(8)
N1A C1A 1.487(6)
N1A C4A 1.467(6)
N1A C5A 1.319(6)
N2A H2A 0.88
N2A C5A 1.381(6)
N2A C6A 1.410(7)
N3A N4A 1.327(6)
N3A C14A 1.310(7)
N4A H4A 0.88
N4A C17A 1.397(7)
C1A H1A 1
C1A C2A 1.523(7)
C1A C14A 1.517(7)
C2A H2AA 0.99
C2A H2AB 0.99
C2A C3A 1.514(8)
C3A H3AA 0.99
C3A H3AB 0.99
C3A C4A 1.524(8)
C4A H4AA 0.99
C4A H4AB 0.99
C6A C7A 1.389(7)
C6A C11A 1.393(7)
C7A H7A 0.95
C7A C8A 1.374(9)
C8A C9A 1.396(9)
C8A C12A 1.482(9)
C9A H9A 0.95
C9A C10A 1.382(8)
C10A C11A 1.395(7)
C10A C13A 1.485(8)
C11A H11A 0.95
C12A F1A 1.371(12)
C12A F4A 1.360(11)
C12A F7A 1.374(11)
C12A F3A 1.352(12)
C12A F6A 1.375(13)
C12A F9A 1.387(12)
C12A F2A 1.36(2)
C12A F5A 1.41(2)
C12A F8A 1.262(17)
C14A C15A 1.478(7)
C15A C16A 1.496(9)
C16A H16A 0.98
C16A H16B 0.98
C16A H16C 0.98
C17A C18A 1.397(7)
C17A C22A 1.396(7)
C18A H18A 0.95
C18A C19A 1.370(9)
C19A H19A 0.95
C19A C20A 1.376(10)
C20A H20A 0.95
C20A C21A 1.387(9)
C21A H21A 0.95
C21A C22A 1.380(8)
C22A H22A 0.95
S1F C5F 1.688(4)
O1F C15F 1.222(7)
N1F C1F 1.477(6)
N1F C4F 1.473(6)
N1F C5F 1.340(6)
N2F H2F 0.88
N2F C5F 1.361(6)
N2F C6F 1.415(6)
N3F N4F 1.327(6)
N3F C14F 1.308(6)
N4F H4F 0.88
N4F C17F 1.399(7)
C1F H1F 1
C1F C2F 1.543(7)
C1F C14F 1.511(7)
C2F H2FA 0.99
C2F H2FB 0.99
C2F C3F 1.526(8)
C3F H3FA 0.99
C3F H3FB 0.99
C3F C4F 1.527(7)
C4F H4FA 0.99
C4F H4FB 0.99
C6F C7F 1.392(7)
C6F C11F 1.384(7)
C7F H7F 0.95
C7F C8F 1.387(7)
C8F C9F 1.378(9)
C8F C12F 1.509(8)
C9F H9F 0.95
C9F C10F 1.379(9)
C10F C11F 1.397(7)
C10F C13F 1.498(8)
C11F H11F 0.95
C12F F6F 1.356(9)
C12F F2F 1.338(10)
C12F F4F 1.301(9)
C12F F5F 1.27(4)
C12F F1F 1.17(5)
C12F F3F 1.61(4)
C13F F7F 1.19(6)
C13F F11F 1.38(3)
C13F F9F 1.52(4)
C13F F8F 1.355(11)
C13F F10F 1.283(13)
C13F F12F 1.345(8)
C14F C15F 1.478(7)
C15F C16F 1.507(8)
C16F H16D 0.98
C16F H16E 0.98
C16F H16F 0.98
C17F C18F 1.384(8)
C17F C22F 1.403(8)
C18F H18F 0.95
C18F C19F 1.392(10)
C19F H19F 0.95
C19F C20F 1.375(11)
C20F H20F 0.95
C20F C21F 1.369(10)
C21F H21F 0.95
C21F C22F 1.393(8)
C22F H22F 0.95
S1C C5C 1.697(4)
O1C C15C 1.236(6)
N1C C1C 1.473(5)
N1C C4C 1.472(6)
N1C C5C 1.339(6)
N2C H2C 0.88
N2C C5C 1.367(6)
N2C C6C 1.416(6)
N3C N4C 1.334(6)
N3C C14C 1.304(6)
N4C H4C 0.88
N4C C17C 1.392(6)
C1C H1C 1
C1C C2C 1.530(7)
C1C C14C 1.514(6)
C2C H2CA 0.99
C2C H2CB 0.99
C2C C3C 1.522(8)
C3C H3CA 0.99
C3C H3CB 0.99
C3C C4C 1.530(7)
C4C H4CA 0.99
C4C H4CB 0.99
C6C C7C 1.397(7)
C6C C11C 1.392(7)
C7C H7C 0.95
C7C C8C 1.394(8)
C8C C9C 1.377(8)
C8C C12C 1.488(7)
C9C H9C 0.95
C9C C10C 1.388(7)
C10C C11C 1.393(7)
C10C C13C 1.480(8)
C11C H11C 0.95
C12C F1C 1.432(10)
C12C F3C 1.332(8)
C12C F5C 1.278(10)
C12C F2C 1.271(11)
C12C F4C 1.415(10)
C12C F6C 1.406(10)
C13C F8C 1.335(10)
C13C F10C 1.337(9)
C13C F12C 1.362(11)
C13C F7C 1.361(13)
C13C F9C 1.415(11)
C13C F11C 1.339(13)
C14C C15C 1.474(6)
C15C C16C 1.495(7)
C16C H16G 0.98
C16C H16H 0.98
C16C H16I 0.98
C17C C18C 1.401(7)
C17C C22C 1.394(7)
C18C H18C 0.95
C18C C19C 1.375(8)
C19C H19C 0.95
C19C C20C 1.392(9)
C20C H20C 0.95
C20C C21C 1.371(9)
C21C H21C 0.95
C21C C22C 1.395(8)
C22C H22C 0.95
S1D C5D 1.695(4)
F00I C12D 1.333(7)
F00O C12D 1.331(7)
F007 C12D 1.339(6)
O1D C15D 1.230(6)
N1D C1D 1.469(6)
N1D C4D 1.477(6)
N1D C5D 1.340(6)
N2D H2D 0.88
N2D C5D 1.360(6)
N2D C6D 1.418(6)
N3D N4D 1.329(5)
N3D C14D 1.309(6)
N4D H4D 0.88
N4D C17D 1.402(6)
C1D H1D 1
C1D C2D 1.540(6)
C1D C14D 1.519(6)
C2D H2DA 0.99
C2D H2DB 0.99
C2D C3D 1.530(7)
C3D H3DA 0.99
C3D H3DB 0.99
C3D C4D 1.530(6)
C4D H4DA 0.99
C4D H4DB 0.99
C6D C7D 1.388(7)
C6D C11D 1.394(6)
C7D H7D 0.95
C7D C8D 1.387(7)
C8D C9D 1.376(7)
C8D C12D 1.503(7)
C9D H9D 0.95
C9D C10D 1.389(8)
C10D C11D 1.393(7)
C10D C13D 1.472(7)
C11D H11D 0.95
C13D F212 1.342(11)
C13D F213 1.348(11)
C13D F214 1.338(10)
C13D F215 1.367(11)
C13D F216 1.339(12)
C13D F217 1.354(12)
C14D C15D 1.474(6)
C15D C16D 1.507(7)
C16D H16J 0.98
C16D H16K 0.98
C16D H16L 0.98
C17D C18D 1.391(7)
C17D C22D 1.395(7)
C18D H18D 0.95
C18D C19D 1.388(7)
C19D H19D 0.95
C19D C20D 1.376(9)
C20D H20D 0.95
C20D C21D 1.385(9)
C21D H21D 0.95
C21D C22D 1.392(7)
C22D H22D 0.95
S1B C5B 1.692(5)
F7B C13B 1.329(8)
F8B C13B 1.323(7)
F9B C13B 1.348(7)
O1B C15B 1.239(7)
N1B C1B 1.472(6)
N1B C4B 1.469(6)
N1B C5B 1.339(6)
N2B H2B 0.88
N2B C5B 1.364(6)
N2B C6B 1.423(6)
N3B N4B 1.334(6)
N3B C14B 1.298(7)
N4B H4B 0.88
N4B C17B 1.395(8)
C1B H1B 1
C1B C2B 1.543(6)
C1B C14B 1.529(6)
C2B H2BA 0.99
C2B H2BB 0.99
C2B C3B 1.527(7)
C3B H3BA 0.99
C3B H3BB 0.99
C3B C4B 1.527(6)
C4B H4BA 0.99
C4B H4BB 0.99
C6B C7B 1.379(7)
C6B C11B 1.383(7)
C7B H7B 0.95
C7B C8B 1.402(7)
C8B C9B 1.387(9)
C8B C12B 1.480(9)
C9B H9B 0.95
C9B C10B 1.367(9)
C10B C11B 1.394(7)
C10B C13B 1.504(8)
C11B H11B 0.95
C12B F2B 1.378(14)
C12B F4B 1.345(13)
C12B F6B 1.355(13)
C12B F1B 1.347(10)
C12B F3B 1.358(9)
C12B F5B 1.356(9)
C14B C15B 1.462(7)
C15B C16B 1.501(10)
C16B H16M 0.98
C16B H16N 0.98
C16B H16O 0.98
C17B C18B 1.378(10)
C17B C22B 1.393(7)
C18B H18B 0.95
C18B C19B 1.405(9)
C19B H19B 0.95
C19B C20B 1.376(9)
C20B H20B 0.95
C20B C21B 1.383(11)
C21B H21B 0.95
C21B C22B 1.387(10)
C22B H22B 0.95
S1E C5E 1.694(5)
F1E C12E 1.334(7)
F2E C12E 1.348(7)
F3E C12E 1.342(7)
O1E C15E 1.223(6)
N1E C1E 1.466(6)
N1E C4E 1.474(5)
N1E C5E 1.340(6)
N2E H2E 0.88
N2E C5E 1.360(6)
N2E C6E 1.430(6)
N3E N4E 1.326(5)
N3E C14E 1.294(6)
N4E H4E 0.88
N4E C17E 1.396(6)
C1E H1EA 0.99
C1E H1EB 0.99
C1E C2E 1.528(6)
C2E H2EA 0.99
C2E H2EB 0.99
C2E C3E 1.522(7)
C3E H3EA 0.99
C3E H3EB 0.99
C3E C4E 1.540(6)
C4E H4EA 1
C4E C14E 1.517(6)
C6E C7E 1.391(7)
C6E C11E 1.387(7)
C7E H7E 0.95
C7E C8E 1.391(7)
C8E C9E 1.377(8)
C8E C12E 1.499(7)
C9E H9E 0.95
C9E C10E 1.385(8)
C10E C11E 1.399(7)
C10E C13E 1.487(8)
C11E H11E 0.95
C13E F5E 1.345(8)
C13E F7E 1.347(9)
C13E F9E 1.347(10)
C13E F4E 1.371(11)
C13E F6E 1.347(13)
C13E F8E 1.360(12)
C14E C15E 1.481(6)
C15E C16E 1.500(7)
C16E H16P 0.98
C16E H16Q 0.98
C16E H16R 0.98
C17E C18E 1.390(7)
C17E C22E 1.388(7)
C18E H18E 0.95
C18E C19E 1.379(8)
C19E H19E 0.95
C19E C20E 1.384(9)
C20E H20E 0.95
C20E C21E 1.366(9)
C21E H21E 0.95
C21E C22E 1.380(8)
C22E H22E 0.95

loop_
_geom_torsion_atom_site_label_1
_geom_torsion_atom_site_label_2
_geom_torsion_atom_site_label_3
_geom_torsion_atom_site_label_4
_geom_torsion
N1A C1A C2A C3A 30.5(6)
N1A C1A C14A N3A -42.0(6)
N1A C1A C14A C15A 139.3(4)
N2A C6A C7A C8A -179.1(5)
N2A C6A C11A C10A 177.4(4)
N3A N4A C17A C18A 169.8(4)
N3A N4A C17A C22A -10.6(7)
N3A C14A C15A O1A -3.3(8)
N3A C14A C15A C16A 174.8(5)
N4A N3A C14A C1A -179.9(4)
N4A N3A C14A C15A -1.2(7)
N4A C17A C18A C19A 178.9(5)
N4A C17A C22A C21A -178.2(5)
C1A N1A C4A C3A -8.1(6)
C1A N1A C5A S1A 1.4(6)
C1A N1A C5A N2A -179.1(4)
C1A C2A C3A C4A -36.3(6)
C1A C14A C15A O1A 175.3(5)
C1A C14A C15A C16A -6.6(7)
C2A C1A C14A N3A 73.5(6)
C2A C1A C14A C15A -105.3(5)
C2A C3A C4A N1A 27.1(5)
C4A N1A C1A C2A -13.9(5)
C4A N1A C1A C14A 108.7(5)
C4A N1A C5A S1A -179.2(4)
C4A N1A C5A N2A 0.3(7)
C5A N1A C1A C2A 165.6(4)
C5A N1A C1A C14A -71.8(6)
C5A N1A C4A C3A 172.4(5)
C5A N2A C6A C7A -36.1(7)
C5A N2A C6A C11A 147.7(4)
C6A N2A C5A S1A -3.6(6)
C6A N2A C5A N1A 176.9(4)
C6A C7A C8A C9A 2.3(9)
C6A C7A C8A C12A -178.3(6)
C7A C6A C11A C10A 1.1(7)
C7A C8A C9A C10A 0.2(9)
C7A C8A C12A F1A 131.5(14)
C7A C8A C12A F4A 11.3(14)
C7A C8A C12A F7A -108.5(11)
C7A C8A C12A F3A 50.5(15)
C7A C8A C12A F6A -67.7(17)
C7A C8A C12A F9A 165.7(12)
C7A C8A C12A F2A 89.1(14)
C7A C8A C12A F5A -22.3(13)
C7A C8A C12A F8A -145.9(13)
C8A C9A C10A C11A -2.1(8)
C8A C9A C10A C13A 179.6(5)
C9A C8A C12A F1A -49.2(15)
C9A C8A C12A F4A -169.3(12)
C9A C8A C12A F7A 70.9(12)
C9A C8A C12A F3A -130.1(14)
C9A C8A C12A F6A 111.7(16)
C9A C8A C12A F9A -14.9(14)
C9A C8A C12A F2A -91.6(14)
C9A C8A C12A F5A 157.1(11)
C9A C8A C12A F8A 33.5(15)
C9A C10A C11A C6A 1.5(7)
C9A C10A C13A F10A 95.2(6)
C9A C10A C13A F11A -143.7(5)
C9A C10A C13A F12A -23.9(7)
C11A C6A C7A C8A -3.0(8)
C11A C10A C13A F10A -83.1(6)
C11A C10A C13A F11A 38.0(7)
C11A C10A C13A F12A 157.8(5)
C12A C8A C9A C10A -179.1(6)
C13A C10A C11A C6A 179.7(4)
C14A N3A N4A C17A -178.4(4)
C14A C1A C2A C3A -90.1(5)
C17A C18A C19A C20A 0.5(9)
C18A C17A C22A C21A 1.3(8)
C18A C19A C20A C21A -1.0(10)
C19A C20A C21A C22A 1.6(10)
C20A C21A C22A C17A -1.8(9)
C22A C17A C18A C19A -0.7(8)
N1F C1F C2F C3F 30.6(5)
N1F C1F C14F N3F -41.5(5)
N1F C1F C14F C15F 140.9(4)
N2F C6F C7F C8F 177.7(4)
N2F C6F C11F C10F -179.7(4)
N3F N4F C17F C18F 169.9(4)
N3F N4F C17F C22F -10.4(7)
N3F C14F C15F O1F 0.1(7)
N3F C14F C15F C16F -179.9(5)
N4F N3F C14F C1F -179.9(4)
N4F N3F C14F C15F -2.3(7)
N4F C17F C18F C19F 178.6(5)
N4F C17F C22F C21F -179.3(5)
C1F N1F C4F C3F -6.8(5)
C1F N1F C5F S1F -2.0(6)
C1F N1F C5F N2F 177.8(4)
C1F C2F C3F C4F -35.6(6)
C1F C14F C15F O1F 177.5(4)
C1F C14F C15F C16F -2.4(7)
C2F C1F C14F N3F 73.1(5)
C2F C1F C14F C15F -104.6(5)
C2F C3F C4F N1F 26.0(5)
C4F N1F C1F C2F -14.9(5)
C4F N1F C1F C14F 106.6(5)
C4F N1F C5F S1F 179.8(4)
C4F N1F C5F N2F -0.5(6)
C5F N1F C1F C2F 166.7(4)
C5F N1F C1F C14F -71.9(5)
C5F N1F C4F C3F 171.6(4)
C5F N2F C6F C7F 136.6(5)
C5F N2F C6F C11F -46.0(7)
C6F N2F C5F S1F 9.2(7)
C6F N2F C5F N1F -170.5(4)
C6F C7F C8F C9F 1.5(7)
C6F C7F C8F C12F 178.5(5)
C7F C6F C11F C10F -2.4(7)
C7F C8F C9F C10F -1.0(8)
C7F C8F C12F F6F -102.2(7)
C7F C8F C12F F2F 16.1(10)
C7F C8F C12F F4F 137.7(7)
C7F C8F C12F F5F -151(3)
C7F C8F C12F F1F -16(3)
C7F C8F C12F F3F 105.8(16)
C8F C9F C10F C11F -1.3(8)
C8F C9F C10F C13F 178.5(5)
C9F C8F C12F F6F 74.8(8)
C9F C8F C12F F2F -166.9(7)
C9F C8F C12F F4F -45.3(9)
C9F C8F C12F F5F 26(3)
C9F C8F C12F F1F 161(3)
C9F C8F C12F F3F -77.2(16)
C9F C10F C11F C6F 3.0(7)
C9F C10F C13F F7F -87(3)
C9F C10F C13F F11F 50(3)
C9F C10F C13F F9F 151.1(17)
C9F C10F C13F F8F -107.9(7)
C9F C10F C13F F10F 131.0(9)
C9F C10F C13F F12F 8.8(9)
C11F C6F C7F C8F 0.2(7)
C11F C10F C13F F7F 93(3)
C11F C10F C13F F11F -130(3)
C11F C10F C13F F9F -29.1(18)
C11F C10F C13F F8F 71.9(8)
C11F C10F C13F F10F -49.2(10)
C11F C10F C13F F12F -171.4(7)
C12F C8F C9F C10F -177.9(5)
C13F C10F C11F C6F -176.9(5)
C14F N3F N4F C17F 177.9(4)
C14F C1F C2F C3F -89.6(5)
C17F C18F C19F C20F 1.2(8)
C18F C17F C22F C21F 0.4(7)
C18F C19F C20F C21F -0.7(9)
C19F C20F C21F C22F 0.0(9)
C20F C21F C22F C17F 0.1(8)
C22F C17F C18F C19F -1.0(7)
N1C C1C C2C C3C 32.4(5)
N1C C1C C14C N3C -39.8(5)
N1C C1C C14C C15C 144.3(4)
N2C C6C C7C C8C 174.8(4)
N2C C6C C11C C10C -174.5(4)
N3C N4C C17C C18C 165.4(4)
N3C N4C C17C C22C -15.3(7)
N3C C14C C15C O1C -2.9(7)
N3C C14C C15C C16C 174.8(4)
N4C N3C C14C C1C -177.4(4)
N4C N3C C14C C15C -1.8(7)
N4C C17C C18C C19C -180.0(5)
N4C C17C C22C C21C -179.8(5)
C1C N1C C4C C3C -5.1(5)
C1C N1C C5C S1C -0.1(6)
C1C N1C C5C N2C 179.4(4)
C1C C2C C3C C4C -36.2(5)
C1C C14C C15C O1C 172.5(4)
C1C C14C C15C C16C -9.8(6)
C2C C1C C14C N3C 75.1(5)
C2C C1C C14C C15C -100.8(5)
C2C C3C C4C N1C 25.3(5)
C4C N1C C1C C2C -17.0(5)
C4C N1C C1C C14C 104.1(5)
C4C N1C C5C S1C 177.4(4)
C4C N1C C5C N2C -3.1(6)
C5C N1C C1C C2C 160.7(4)
C5C N1C C1C C14C -78.2(5)
C5C N1C C4C C3C 177.3(4)
C5C N2C C6C C7C 141.1(5)
C5C N2C C6C C11C -44.6(7)
C6C N2C C5C S1C -0.3(7)
C6C N2C C5C N1C -179.8(4)
C6C C7C C8C C9C 0.5(7)
C6C C7C C8C C12C -177.9(4)
C7C C6C C11C C10C -0.4(6)
C7C C8C C9C C10C -1.1(7)
C7C C8C C12C F1C -31.5(8)
C7C C8C C12C F3C 77.7(9)
C7C C8C C12C F5C -149.2(9)
C7C C8C C12C F2C -6.2(12)
C7C C8C C12C F4C 124.0(9)
C7C C8C C12C F6C -132.6(7)
C8C C9C C10C C11C 1.0(7)
C8C C9C C10C C13C -176.3(5)
C9C C8C C12C F1C 150.1(7)
C9C C8C C12C F3C -100.7(8)
C9C C8C C12C F5C 32.4(11)
C9C C8C C12C F2C 175.4(11)
C9C C8C C12C F4C -54.5(10)
C9C C8C C12C F6C 49.0(9)
C9C C10C C11C C6C -0.2(7)
C9C C10C C13C F8C 177.5(12)
C9C C10C C13C F10C 53.2(13)
C9C C10C C13C F12C -60.6(12)
C9C C10C C13C F7C -165.3(13)
C9C C10C C13C F9C 78.1(14)
C9C C10C C13C F11C -47.7(15)
C11C C6C C7C C8C 0.3(6)
C11C C10C C13C F8C 0.2(14)
C11C C10C C13C F10C -124.1(12)
C11C C10C C13C F12C 122.1(12)
C11C C10C C13C F7C 17.4(14)
C11C C10C C13C F9C -99.2(14)
C11C C10C C13C F11C 135.0(15)
C12C C8C C9C C10C 177.3(5)
C13C C10C C11C C6C 177.0(4)
C14C N3C N4C C17C -179.2(4)
C14C C1C C2C C3C -88.5(5)
C17C C18C C19C C20C -0.5(8)
C18C C17C C22C C21C -0.5(7)
C18C C19C C20C C21C 0.1(9)
C19C C20C C21C C22C 0.2(9)
C20C C21C C22C C17C 0.0(8)
C22C C17C C18C C19C 0.7(7)
N1D C1D C2D C3D 33.6(4)
N1D C1D C14D N3D -34.6(5)
N1D C1D C14D C15D 147.0(4)
N2D C6D C7D C8D 176.5(4)
N2D C6D C11D C10D -175.8(4)
N3D N4D C17D C18D 173.6(4)
N3D N4D C17D C22D -8.9(6)
N3D C14D C15D O1D -1.9(7)
N3D C14D C15D C16D 178.2(4)
N4D N3D C14D C1D -179.3(4)
N4D N3D C14D C15D -1.0(6)
N4D C17D C18D C19D 176.2(4)
N4D C17D C22D C21D -176.4(4)
C1D N1D C4D C3D -3.7(5)
C1D N1D C5D S1D -2.8(6)
C1D N1D C5D N2D 176.4(4)
C1D C2D C3D C4D -36.6(5)
C1D C14D C15D O1D 176.3(4)
C1D C14D C15D C16D -3.6(6)
C2D C1D C14D N3D 80.4(5)
C2D C1D C14D C15D -98.0(5)
C2D C3D C4D N1D 25.0(5)
C4D N1D C1D C2D -18.8(5)
C4D N1D C1D C14D 102.7(4)
C4D N1D C5D S1D -180.0(3)
C4D N1D C5D N2D -0.8(6)
C5D N1D C1D C2D 163.7(4)
C5D N1D C1D C14D -74.8(5)
C5D N1D C4D C3D 173.7(4)
C5D N2D C6D C7D 136.5(5)
C5D N2D C6D C11D -47.2(7)
C6D N2D C5D S1D 1.8(6)
C6D N2D C5D N1D -177.3(4)
C6D C7D C8D C9D -0.5(7)
C6D C7D C8D C12D 176.0(4)
C7D C6D C11D C10D 0.5(7)
C7D C8D C9D C10D 0.4(7)
C7D C8D C12D F00I 156.7(4)
C7D C8D C12D F00O 35.3(7)
C7D C8D C12D F007 -84.5(6)
C8D C9D C10D C11D 0.2(8)
C8D C9D C10D C13D -177.2(5)
C9D C8D C12D F00I -26.6(7)
C9D C8D C12D F00O -148.1(5)
C9D C8D C12D F007 92.1(6)
C9D C10D C11D C6D -0.6(8)
C9D C10D C13D F212 120.3(15)
C9D C10D C13D F213 -124.4(15)
C9D C10D C13D F214 -4.6(14)
C9D C10D C13D F215 91.8(16)
C9D C10D C13D F216 -150.2(14)
C9D C10D C13D F217 -32(2)
C11D C6D C7D C8D 0.1(7)
C11D C10D C13D F212 -57.1(15)
C11D C10D C13D F213 58.1(16)
C11D C10D C13D F214 178.0(12)
C11D C10D C13D F215 -85.7(16)
C11D C10D C13D F216 32.3(15)
C11D C10D C13D F217 151.1(19)
C12D C8D C9D C10D -176.2(5)
C13D C10D C11D C6D 176.8(5)
C14D N3D N4D C17D 174.4(4)
C14D C1D C2D C3D -87.0(4)
C17D C18D C19D C20D 0.1(8)
C18D C17D C22D C21D 1.1(7)
C18D C19D C20D C21D 1.4(8)
C19D C20D C21D C22D -1.7(8)
C20D C21D C22D C17D 0.5(8)
C22D C17D C18D C19D -1.4(7)
N1B C1B C2B C3B 32.9(4)
N1B C1B C14B N3B -30.6(6)
N1B C1B C14B C15B 151.5(4)
N2B C6B C7B C8B -177.2(4)
N2B C6B C11B C10B 176.3(4)
N3B N4B C17B C18B -9.0(8)
N3B N4B C17B C22B 173.0(5)
N3B C14B C15B O1B -3.1(8)
N3B C14B C15B C16B 177.0(5)
N4B N3B C14B C1B -178.6(4)
N4B N3B C14B C15B -0.8(7)
N4B C17B C18B C19B -179.7(6)
N4B C17B C22B C21B 177.9(5)
C1B N1B C4B C3B -2.3(4)
C1B N1B C5B S1B -4.1(5)
C1B N1B C5B N2B 176.0(4)
C1B C2B C3B C4B -35.3(4)
C1B C14B C15B O1B 174.7(5)
C1B C14B C15B C16B -5.2(7)
C2B C1B C14B N3B 82.9(5)
C2B C1B C14B C15B -95.1(5)
C2B C3B C4B N1B 23.4(4)
C4B N1B C1B C2B -19.3(4)
C4B N1B C1B C14B 100.5(4)
C4B N1B C5B S1B -178.2(3)
C4B N1B C5B N2B 1.8(6)
C5B N1B C1B C2B 165.9(4)
C5B N1B C1B C14B -74.3(5)
C5B N1B C4B C3B 172.3(4)
C5B N2B C6B C7B -46.1(7)
C5B N2B C6B C11B 137.8(5)
C6B N2B C5B S1B 4.9(6)
C6B N2B C5B N1B -175.1(4)
C6B C7B C8B C9B 1.1(8)
C6B C7B C8B C12B -178.5(5)
C7B C6B C11B C10B 0.1(7)
C7B C8B C9B C10B 0.3(8)
C7B C8B C12B F2B 72.2(16)
C7B C8B C12B F4B -49.3(15)
C7B C8B C12B F6B -178.8(15)
C7B C8B C12B F1B 93.5(8)
C7B C8B C12B F3B -24.2(10)
C7B C8B C12B F5B -144.7(8)
C8B C9B C10B C11B -1.5(8)
C8B C9B C10B C13B 177.2(5)
C9B C8B C12B F2B -107.5(16)
C9B C8B C12B F4B 131.0(15)
C9B C8B C12B F6B 1.5(16)
C9B C8B C12B F1B -86.1(9)
C9B C8B C12B F3B 156.2(7)
C9B C8B C12B F5B 35.6(9)
C9B C10B C11B C6B 1.3(7)
C9B C10B C13B F7B 136.7(6)
C9B C10B C13B F8B 13.3(7)
C9B C10B C13B F9B -105.4(6)
C11B C6B C7B C8B -1.3(7)
C11B C10B C13B F7B -44.6(7)
C11B C10B C13B F8B -168.0(5)
C11B C10B C13B F9B 73.3(6)
C12B C8B C9B C10B 179.9(5)
C13B C10B C11B C6B -177.4(4)
C14B N3B N4B C17B 177.0(5)
C14B C1B C2B C3B -86.1(5)
C17B C18B C19B C20B 2.0(11)
C18B C17B C22B C21B -0.2(9)
C18B C19B C20B C21B -0.4(11)
C19B C20B C21B C22B -1.6(10)
C20B C21B C22B C17B 1.9(10)
C22B C17B C18B C19B -1.6(9)
N1E C1E C2E C3E 27.9(5)
N1E C4E C14E N3E -33.9(5)
N1E C4E C14E C15E 149.4(4)
N2E C6E C7E C8E -176.4(4)
N2E C6E C11E C10E 177.3(4)
N3E N4E C17E C18E -13.6(7)
N3E N4E C17E C22E 166.3(4)
N3E C14E C15E O1E -1.6(7)
N3E C14E C15E C16E 177.7(4)
N4E N3E C14E C4E -178.5(4)
N4E N3E C14E C15E -2.0(6)
N4E C17E C18E C19E -179.9(5)
N4E C17E C22E C21E -179.6(5)
C1E N1E C4E C3E -14.3(4)
C1E N1E C4E C14E 105.9(4)
C1E N1E C5E S1E -177.1(3)
C1E N1E C5E N2E 2.1(6)
C1E C2E C3E C4E -37.0(4)
C2E C3E C4E N1E 31.2(4)
C2E C3E C4E C14E -88.9(4)
C3E C4E C14E N3E 80.6(5)
C3E C4E C14E C15E -96.1(5)
C4E N1E C1E C2E -8.4(5)
C4E N1E C5E S1E 1.7(5)
C4E N1E C5E N2E -179.1(4)
C4E C14E C15E O1E 174.8(4)
C4E C14E C15E C16E -5.9(6)
C5E N1E C1E C2E 170.5(4)
C5E N1E C4E C3E 166.8(4)
C5E N1E C4E C14E -73.0(5)
C5E N2E C6E C7E -47.4(6)
C5E N2E C6E C11E 137.2(5)
C6E N2E C5E S1E -3.6(6)
C6E N2E C5E N1E 177.2(4)
C6E C7E C8E C9E -0.8(7)
C6E C7E C8E C12E 179.8(4)
C7E C6E C11E C10E 1.9(6)
C7E C8E C9E C10E 1.8(8)
C7E C8E C12E F1E 1.7(7)
C7E C8E C12E F2E 123.0(5)
C7E C8E C12E F3E -118.4(5)
C8E C9E C10E C11E -0.9(7)
C8E C9E C10E C13E -179.9(5)
C9E C8E C12E F1E -177.7(5)
C9E C8E C12E F2E -56.4(6)
C9E C8E C12E F3E 62.2(7)
C9E C10E C11E C6E -0.9(7)
C9E C10E C13E F5E 27.1(12)
C9E C10E C13E F7E -89.5(10)
C9E C10E C13E F9E 150.4(11)
C9E C10E C13E F4E 61.6(17)
C9E C10E C13E F6E -65.5(17)
C9E C10E C13E F8E 175.4(14)
C11E C6E C7E C8E -1.1(7)
C11E C10E C13E F5E -151.9(11)
C11E C10E C13E F7E 91.5(10)
C11E C10E C13E F9E -28.6(12)
C11E C10E C13E F4E -117.4(17)
C11E C10E C13E F6E 115.5(16)
C11E C10E C13E F8E -3.6(15)
C12E C8E C9E C10E -178.8(5)
C13E C10E C11E C6E 178.1(4)
C14E N3E N4E C17E 178.2(4)
C17E C18E C19E C20E -0.6(9)
C18E C17E C22E C21E 0.3(8)
C18E C19E C20E C21E 0.6(10)
C19E C20E C21E C22E -0.1(9)
C20E C21E C22E C17E -0.3(9)
C22E C17E C18E C19E 0.2(8)
